data_4133510
loop_
_publ_author_name
'Wu, Huang'
'Chen, Yong'
'Zhang, Long'
'Anamimoghadam, Ommid'
'Shen, Dengke'
'Liu, Zhichang'
'Cai, Kang'
'Pezzato, Cristian'
'Stern, Charlotte L.'
'Liu, Yu'
'Stoddart, J. Fraser'

_publ_section_title
;
 A Dynamic Tetracationic Macrocycle Exhibiting Photoswitchable Molecular
 Encapsulation.
;
_journal_issue 3
_journal_name_full 'Journal of the American Chemical Society'
_journal_page_first 1280
_journal_page_last 1289
_journal_paper_doi 10.1021/jacs.8b10526
_journal_volume 141
_journal_year 2019
_chemical_formula_moiety 'C58 H48 N4, 1.75(C20 H12), 4(F6 P1), 4(C2 H3 N)'
_chemical_formula_sum 'C101 H81 F24 N8 P4'
_chemical_formula_weight 1986.61
_space_group_crystal_system triclinic
_space_group_IT_number 2
_space_group_name_Hall '-P 1'
_space_group_name_H-M_alt 'P -1'
_atom_sites_solution_hydrogens geom
_atom_sites_solution_primary dual
_audit_creation_date 2018-04-25
_audit_creation_method
;
Olex2 1.2
(compiled 2018.04.18 svn.r3501 for OlexSys, GUI svn.r5488)
;
_cell_angle_alpha 98.837(4)
_cell_angle_beta 103.690(4)
_cell_angle_gamma 102.785(4)
_cell_formula_units_Z 2
_cell_length_a 10.6321(6)
_cell_length_b 21.0128(14)
_cell_length_c 22.5307(15)
_cell_measurement_reflns_used 9943
_cell_measurement_temperature 100(2)
_cell_measurement_theta_max 64.83
_cell_measurement_theta_min 2.21
_cell_volume 4655.3(5)
_computing_cell_refinement 'SAINT V8.38A (?, 2016)'
_computing_data_collection 'APEX2 V2014.11-0 (Bruker, 2014)'
_computing_data_reduction 'SAINT V8.38A (?, 2016)'
_computing_molecular_graphics 'Olex2 (Dolomanov et al., 2009)'
_computing_publication_material 'Olex2 (Dolomanov et al., 2009)'
_computing_structure_refinement 'ShelXL (Sheldrick, 2015)'
_computing_structure_solution 'ShelXT (Sheldrick, 2015)'
_diffrn_ambient_temperature 99.97
_diffrn_detector_area_resol_mean 8
_diffrn_measured_fraction_theta_full 0.981
_diffrn_measured_fraction_theta_max 0.981
_diffrn_measurement_device_type 'Bruker Kappa APEX CCD area detector'
_diffrn_measurement_method '\w and \f scans'
_diffrn_radiation_monochromator 'MX optics'
_diffrn_radiation_type CuK\a
_diffrn_radiation_wavelength 1.54178
_diffrn_reflns_av_R_equivalents 0.0504
_diffrn_reflns_av_unetI/netI 0.0524
_diffrn_reflns_Laue_measured_fraction_full 0.981
_diffrn_reflns_Laue_measured_fraction_max 0.981
_diffrn_reflns_limit_h_max 10
_diffrn_reflns_limit_h_min -12
_diffrn_reflns_limit_k_max 24
_diffrn_reflns_limit_k_min -24
_diffrn_reflns_limit_l_max 26
_diffrn_reflns_limit_l_min -26
_diffrn_reflns_number 53265
_diffrn_reflns_point_group_measured_fraction_full 0.981
_diffrn_reflns_point_group_measured_fraction_max 0.981
_diffrn_reflns_theta_full 65.204
_diffrn_reflns_theta_max 65.204
_diffrn_reflns_theta_min 2.068
_diffrn_source microsource
_exptl_absorpt_coefficient_mu 1.632
_exptl_absorpt_correction_T_max 0.7526
_exptl_absorpt_correction_T_min 0.5877
_exptl_absorpt_correction_type multi-scan
_exptl_absorpt_process_details
'SADABS-2016/2 (Bruker,2016/2) was used for absorption correction. wR2(int) was 0.1104 before and 0.0594 after correction. The Ratio of minimum to maximum transmission is 0.7809. The \l/2 correction factor is Not present.'
_exptl_crystal_colour red
_exptl_crystal_colour_primary red
_exptl_crystal_density_diffrn 1.417
_exptl_crystal_description needle
_exptl_crystal_F_000 2038
_exptl_crystal_recrystallization_method 'The material was recrystallised from --- by as supplied'
_exptl_crystal_size_max 0.576
_exptl_crystal_size_mid 0.108
_exptl_crystal_size_min 0.07
_refine_diff_density_max 1.612
_refine_diff_density_min -0.623
_refine_diff_density_rms 0.133
_refine_ls_extinction_method none
_refine_ls_goodness_of_fit_ref 1.838
_refine_ls_hydrogen_treatment constr
_refine_ls_matrix_type full
_refine_ls_number_parameters 1881
_refine_ls_number_reflns 15628
_refine_ls_number_restraints 2278
_refine_ls_restrained_S_all 1.788
_refine_ls_R_factor_all 0.1353
_refine_ls_R_factor_gt 0.1212
_refine_ls_shift/su_max 0.001
_refine_ls_shift/su_mean 0.000
_refine_ls_structure_factor_coef Fsqd
_refine_ls_weighting_details 'w=1/[\s^2^(Fo^2^)+(0.2000P)^2^] where P=(Fo^2^+2Fc^2^)/3'
_refine_ls_weighting_scheme calc
_refine_ls_wR_factor_gt 0.3998
_refine_ls_wR_factor_ref 0.4153
_reflns_Friedel_coverage 0.000
_reflns_number_gt 12527
_reflns_number_total 15628
_reflns_threshold_expression 'I > 2\s(I)'
_cod_data_source_file ja8b10526_si_007.cif
_cod_data_source_block cx1273
_cod_database_code 4133510
_shelx_shelxl_version_number 2018/1
_shelx_space_group_comment
;
The symmetry employed for this shelxl refinement is uniquely defined
by the following loop, which should always be used as a source of
symmetry information in preference to the above space-group names.
They are only intended as comments.
;
_shelx_estimated_absorpt_t_max 0.894
_shelx_estimated_absorpt_t_min 0.453
_olex2_refinement_description
;
1. Fixed Uiso
 At 1.2 times of:
  All C(H) groups, All C(H,H) groups
 At 1.5 times of:
  All C(H,H,H) groups
2. Restrained distances
 C98-C99 \\sim C97-C98 \\sim C97-C96 \\sim C96-C108 \\sim C108-C100 \\sim
C100-C99 \\sim C101-C100 ~
 C102-C101 \\sim C103-C102 \\sim C103-C104 \\sim C108-C104 \\sim C105-C104
\\sim C106-C105 \\sim C106-
 C89 \\sim C90-C89 \\sim C90-C91 \\sim C107-C91 \\sim C107-C105 \\sim C96-C95
\\sim C94-C95 \\sim C107-C95
 \\sim C92-C91 \\sim C92-C93 \\sim C93-C94
 with sigma of 0.01
 C97-C96 \\sim C98-C97 \\sim C99-C98 \\sim C99-C100 \\sim C108-C100 \\sim
C96-C108 \\sim C108-C104 ~
 C96-C95 \\sim C95-C107 \\sim C107-C105 \\sim C105-C104 \\sim C91-C107 \\sim
C92-C91 \\sim C93-C92 ~
 C94-C93 \\sim C95-C94 \\sim C91-C90 \\sim C90-C89 \\sim C89-C106 \\sim
C106-C105 \\sim C104-C103 ~
 C103-C102 \\sim C102-C101 \\sim C101-C100
 with sigma of 0.01
 C96-C98 \\sim C97-C99 \\sim C100-C104 \\sim C108-C103 \\sim C105-C95 \\sim
C107-C92 \\sim C91-C93 ~
 C90-C106
 with sigma of 0.01
 C74A-C73A \\sim C73A-C72A \\sim C77A-C72A \\sim C77A-C76A \\sim C76A-C75A
\\sim C75A-C74A
 with sigma of 0.01
3. Uiso/Uaniso restraints and constraints
C107 \\sim C95 \\sim C96 \\sim C94 \\sim C97 \\sim C108 \\sim C93 \\sim C91
\\sim C105 \\sim C98 \\sim C100 \\sim C104 \\sim C92 \\sim C90 \\sim C106 \\sim
C99 \\sim C101 \\sim C103 \\sim C89 \\sim C102: within 2A with sigma of 0.01
and sigma for terminal atoms of 0.02
Uanis(C105) \\sim Ueq, Uanis(C89) \\sim Ueq, Uanis(C90) \\sim Ueq, Uanis(C106)
\\sim Ueq, Uanis(C91) \\sim Ueq, Uanis(C92) \\sim Ueq, Uanis(C107) \\sim Ueq,
Uanis(C104) \\sim Ueq, Uanis(C93) \\sim Ueq, Uanis(C95) \\sim Ueq, Uanis(C103)
\\sim Ueq, Uanis(C108) \\sim Ueq, Uanis(C94) \\sim Ueq, Uanis(C96) \\sim Ueq,
Uanis(C102) \\sim Ueq, Uanis(C100) \\sim Ueq, Uanis(C97) \\sim Ueq, Uanis(C101)
\\sim Ueq, Uanis(C99) \\sim Ueq, Uanis(C98) \\sim Ueq, : with sigma of 0.01 and
sigma for terminal atoms of 0.02
4. Rigid body (RIGU) restrains
 All non-hydrogen atoms
 with sigma for 1-2 distances of 0.001 and sigma for 1-3 distances of 0.001
5. Others
 Sof(C7A)=Sof(H7A)=Sof(C6A)=Sof(C11A)=Sof(H11A)=Sof(C10A)=Sof(H10A)=Sof(C9A)=
 Sof(C8A)=Sof(H8A)=Sof(C12A)=Sof(C13A)=Sof(H13A)=Sof(C14A)=Sof(H14A)=Sof(C15A)=
 Sof(C16A)=Sof(H16A)=Sof(C17A)=Sof(H17A)=Sof(C36A)=Sof(H36A)=Sof(C37A)=
 Sof(H37A)=Sof(C39A)=Sof(H39A)=Sof(C38A)=Sof(C43A)=Sof(H43A)=Sof(C42A)=
 Sof(H42A)=Sof(C41A)=Sof(C40A)=Sof(H40A)=Sof(C44A)=Sof(H44A)=Sof(C45A)=
 Sof(H45A)=1-FVAR(1)
 Sof(C6)=Sof(C7)=Sof(H7)=Sof(C8)=Sof(H8)=Sof(C9)=Sof(C10)=Sof(H10)=Sof(C11)=
 Sof(H11)=Sof(C12)=Sof(C13)=Sof(H13)=Sof(C14)=Sof(H14)=Sof(C15)=Sof(C16)=
 Sof(H16)=Sof(C17)=Sof(H17)=Sof(C36)=Sof(H36)=Sof(C37)=Sof(H37)=Sof(C41)=
 Sof(C40)=Sof(H40)=Sof(C39)=Sof(H39)=Sof(C38)=Sof(C43)=Sof(H43)=Sof(C42)=
 Sof(H42)=Sof(C44)=Sof(H44)=Sof(C45)=Sof(H45)=FVAR(1)
 Sof(C59A)=Sof(C60A)=Sof(H60A)=Sof(C61A)=Sof(H61A)=Sof(C62A)=Sof(H62A)=
 Sof(C63A)=Sof(C64A)=Sof(H64A)=Sof(C65A)=Sof(H65A)=Sof(C66A)=Sof(H66A)=
 Sof(C67A)=Sof(C68A)=Sof(C69A)=Sof(H69A)=Sof(C70A)=Sof(H70A)=Sof(C71A)=
 Sof(H71A)=Sof(C72A)=Sof(C73A)=Sof(H73A)=Sof(C74A)=Sof(H74A)=Sof(C75A)=
 Sof(H75A)=Sof(C76A)=Sof(C77A)=Sof(C78A)=1-FVAR(2)
 Sof(C59)=Sof(C60)=Sof(H60)=Sof(C61)=Sof(H61)=Sof(C62)=Sof(H62)=Sof(C63)=
 Sof(C64)=Sof(H64)=Sof(C65)=Sof(H65)=Sof(C66)=Sof(H66)=Sof(C67)=Sof(C68)=
 Sof(C69)=Sof(H69)=Sof(C70)=Sof(H70)=Sof(C71)=Sof(H71)=Sof(C72)=Sof(C73)=
 Sof(H73)=Sof(C74)=Sof(H74)=Sof(C75)=Sof(H75)=Sof(C76)=Sof(C77)=Sof(C78)=FVAR(2)
 Sof(P3A)=Sof(F13A)=Sof(F14A)=Sof(F15A)=Sof(F16A)=Sof(F17A)=Sof(F18A)=1-FVAR(3)
 Sof(P3)=Sof(F13)=Sof(F14)=Sof(F15)=Sof(F16)=Sof(F17)=Sof(F18)=FVAR(3)
 Sof(P1A)=Sof(F1A)=Sof(F2A)=Sof(F3A)=Sof(F4A)=Sof(F5A)=Sof(F6A)=1-FVAR(4)
 Sof(P1)=Sof(F1)=Sof(F2)=Sof(F3)=Sof(F4)=Sof(F5)=Sof(F6)=FVAR(4)
 Fixed Sof: C89(0.25) H89(0.25) C90(0.25) H90(0.25) C91(0.25) C92(0.25)
 H92(0.25) C93(0.25) H93(0.25) C94(0.25) H94(0.25) C95(0.25) C96(0.25)
 C97(0.25) H97(0.25) C98(0.25) H98(0.25) C99(0.25) H99(0.25) C100(0.25)
 C101(0.25) H101(0.25) C102(0.25) H102(0.25) C103(0.25) H103(0.25) C104(0.25)
 C105(0.25) C106(0.25) H106(0.25) C107(0.25) C108(0.25)
6.a Secondary CH2 refined with riding coordinates:
 C23(H23A,H23B), C30(H30A,H30B), C51(H51A,H51B), C58(H58A,H58B)
6.b Aromatic/amide H refined with riding coordinates:
 C1(H1), C2(H2), C4(H4), C5(H5), C7(H7), C7A(H7A), C11A(H11A), C10A(H10A),
 C8A(H8A), C8(H8), C10(H10), C11(H11), C13(H13), C14(H14), C16(H16), C17(H17),
 C13A(H13A), C14A(H14A), C16A(H16A), C17A(H17A), C19(H19), C20(H20), C21(H21),
 C22(H22), C25(H25), C26(H26), C28(H28), C29(H29), C31(H31), C32(H32), C34(H34),
  C35(H35), C36(H36), C36A(H36A), C37(H37), C37A(H37A), C39A(H39A), C43A(H43A),
 C42A(H42A), C40A(H40A), C40(H40), C39(H39), C43(H43), C42(H42), C44(H44),
 C44A(H44A), C45(H45), C45A(H45A), C47(H47), C48(H48), C49(H49), C50(H50),
 C53(H53), C54(H54), C56(H56), C57(H57), C60(H60), C60A(H60A), C61(H61),
 C61A(H61A), C62(H62), C62A(H62A), C64(H64), C64A(H64A), C65(H65), C65A(H65A),
 C66(H66), C66A(H66A), C69(H69), C69A(H69A), C70(H70), C70A(H70A), C71(H71),
 C71A(H71A), C73(H73), C73A(H73A), C74(H74), C74A(H74A), C75(H75), C75A(H75A),
 C79(H79), C80(H80), C81(H81), C84(H84), C85(H85), C86(H86), C89(H89), C90(H90),
  C92(H92), C93(H93), C94(H94), C97(H97), C98(H98), C99(H99), C101(H101),
 C102(H102), C103(H103), C106(H106)
6.c Idealised Me refined as rotating group:
 C110(H11B,H11C,H11D), C112(H11E,H11F,H11G), C114(H11H,H11I,H11J), C116(H11K,
 H11L,H11M)
;
_olex2_date_sample_data_collection 2018-04-23
_olex2_date_sample_submission 2018-04-18
_olex2_diffrn_ambient_temperature_device 'Oxford Cryosystems'
_olex2_exptl_crystal_mounting_method 'The crystal was mounted on a MITIGEN holder in Paratone oil'
_olex2_submission_original_sample_id cx1273
_olex2_submission_special_instructions 'No special instructions were received'

loop_
_space_group_symop_operation_xyz
'x, y, z'
'-x, -y, -z'

loop_
_atom_site_label
_atom_site_type_symbol
_atom_site_fract_x
_atom_site_fract_y
_atom_site_fract_z
_atom_site_U_iso_or_equiv
_atom_site_adp_type
_atom_site_occupancy
_atom_site_site_symmetry_order
_atom_site_calc_flag
_atom_site_refinement_flags_posn
_atom_site_refinement_flags_adp
_atom_site_refinement_flags_occupancy
_atom_site_disorder_assembly
_atom_site_disorder_group
N1 N 0.7338(4) 0.7711(2) 0.14898(16) 0.0359(8) Uani 1 1 d . U . . .
N2 N 0.9347(4) 0.7932(2) 0.86655(16) 0.0385(8) Uani 1 1 d . U . . .
N3 N 0.2917(4) 0.73073(19) 0.84038(16) 0.0346(8) Uani 1 1 d . U . . .
N4 N 0.0878(4) 0.7095(2) 0.12248(16) 0.0380(8) Uani 1 1 d . U . . .
C1 C 0.7711(5) 0.8306(3) 0.1899(2) 0.0470(11) Uani 1 1 d . U . . .
H1 H 0.773432 0.870582 0.174968 0.056 Uiso 1 1 calc R . . . .
C2 C 0.8056(6) 0.8334(3) 0.2529(2) 0.0528(12) Uani 1 1 d . U . . .
H2 H 0.833561 0.875615 0.281136 0.063 Uiso 1 1 calc R . . . .
C3 C 0.8008(5) 0.7758(3) 0.2764(2) 0.0439(10) Uani 1 1 d . U . . .
C4 C 0.7674(5) 0.7158(3) 0.23240(19) 0.0397(10) Uani 1 1 d . U . . .
H4 H 0.767608 0.675258 0.246150 0.048 Uiso 1 1 calc R . . . .
C5 C 0.7344(4) 0.7147(2) 0.16975(19) 0.0348(9) Uani 1 1 d . U . . .
H5 H 0.711551 0.673390 0.140497 0.042 Uiso 1 1 calc R . . . .
C6 C 0.8140(17) 0.7668(8) 0.3445(6) 0.040(3) Uani 0.472(6) 1 d . U P A 1
C7 C 0.8515(15) 0.8318(6) 0.3892(5) 0.062(4) Uani 0.472(6) 1 d . U P A 1
H7 H 0.861730 0.872533 0.375238 0.074 Uiso 0.472(6) 1 calc R . P A 1
C7A C 0.0859(17) 0.6613(6) 0.3374(5) 0.079(5) Uani 0.528(6) 1 d . U P A 2
H7A H 0.052235 0.619352 0.308410 0.095 Uiso 0.528(6) 1 calc R . P A 2
C6A C 0.1169(11) 0.7149(6) 0.3161(5) 0.0333(19) Uani 0.528(6) 1 d . U P A 2
C11A C 0.1664(15) 0.7770(7) 0.3598(5) 0.062(3) Uani 0.528(6) 1 d . U P A 2
H11A H 0.186375 0.817725 0.346210 0.074 Uiso 0.528(6) 1 calc R . P A 2
C10A C 0.1855(14) 0.7770(7) 0.4238(5) 0.059(3) Uani 0.528(6) 1 d . U P A 2
H10A H 0.220904 0.818598 0.453206 0.071 Uiso 0.528(6) 1 calc R . P A 2
C9A C 0.1564(9) 0.7221(6) 0.4445(5) 0.0326(18) Uani 0.528(6) 1 d . U P A 2
C8A C 0.0997(17) 0.6621(6) 0.4017(5) 0.080(5) Uani 0.528(6) 1 d . U P A 2
H8A H 0.070457 0.621989 0.415005 0.095 Uiso 0.528(6) 1 calc R . P A 2
C8 C 0.8710(15) 0.8312(6) 0.4512(5) 0.059(4) Uani 0.472(6) 1 d . U P A 1
H8 H 0.894366 0.872721 0.480274 0.071 Uiso 0.472(6) 1 calc R . P A 1
C9 C 0.8583(10) 0.7733(7) 0.4737(6) 0.032(2) Uani 0.472(6) 1 d . U P A 1
C10 C 0.8195(12) 0.7135(7) 0.4312(5) 0.044(2) Uani 0.472(6) 1 d . U P A 1
H10 H 0.810150 0.673157 0.445916 0.053 Uiso 0.472(6) 1 calc R . P A 1
C11 C 0.7930(17) 0.7099(7) 0.3661(6) 0.048(3) Uani 0.472(6) 1 d . U P A 1
H11 H 0.760630 0.667682 0.337668 0.057 Uiso 0.472(6) 1 calc R . P A 1
C12 C 0.8793(10) 0.7740(7) 0.5417(5) 0.035(2) Uani 0.472(6) 1 d . U P A 1
C13 C 0.9592(11) 0.8327(5) 0.5866(5) 0.043(2) Uani 0.472(6) 1 d . U P A 1
H13 H 1.001536 0.870319 0.573097 0.051 Uiso 0.472(6) 1 calc R . P A 1
C14 C 0.9762(10) 0.8357(5) 0.6496(4) 0.039(2) Uani 0.472(6) 1 d . U P A 1
H14 H 1.032285 0.875045 0.678842 0.047 Uiso 0.472(6) 1 calc R . P A 1
C15 C 0.9125(15) 0.7818(8) 0.6716(7) 0.040(3) Uani 0.472(6) 1 d . U P A 1
C16 C 0.8391(13) 0.7237(7) 0.6279(5) 0.042(2) Uani 0.472(6) 1 d . U P A 1
H16 H 0.800259 0.685643 0.641982 0.050 Uiso 0.472(6) 1 calc R . P A 1
C17 C 0.8205(13) 0.7192(7) 0.5630(5) 0.046(3) Uani 0.472(6) 1 d . U P A 1
H17 H 0.767986 0.678935 0.533991 0.055 Uiso 0.472(6) 1 calc R . P A 1
C12A C 0.1724(10) 0.7224(6) 0.5140(5) 0.0367(19) Uani 0.528(6) 1 d . U P A 2
C13A C 0.1451(18) 0.6698(6) 0.5356(6) 0.082(5) Uani 0.528(6) 1 d . U P A 2
H13A H 0.112002 0.627873 0.506672 0.098 Uiso 0.528(6) 1 calc R . P A 2
C14A C 0.1609(18) 0.6700(7) 0.5992(5) 0.083(5) Uani 0.528(6) 1 d . U P A 2
H14A H 0.134327 0.629346 0.612078 0.100 Uiso 0.528(6) 1 calc R . P A 2
C15A C 0.2157(15) 0.7300(7) 0.6434(6) 0.044(2) Uani 0.528(6) 1 d . U P A 2
C16A C 0.2466(17) 0.7830(7) 0.6213(5) 0.063(4) Uani 0.528(6) 1 d . U P A 2
H16A H 0.285651 0.824976 0.650011 0.076 Uiso 0.528(6) 1 calc R . P A 2
C17A C 0.2251(16) 0.7815(7) 0.5566(5) 0.063(3) Uani 0.528(6) 1 d . U P A 2
H17A H 0.247621 0.821963 0.542899 0.075 Uiso 0.528(6) 1 calc R . P A 2
C18 C 0.9298(5) 0.7934(3) 0.7430(2) 0.0441(10) Uani 1 1 d . U . . .
C19 C 0.9576(5) 0.8531(3) 0.7875(2) 0.0452(10) Uani 1 1 d . U . . .
H19 H 0.974886 0.894826 0.775444 0.054 Uiso 1 1 calc R . . . .
C20 C 0.9597(5) 0.8511(3) 0.8490(2) 0.0443(10) Uani 1 1 d . U . . .
H20 H 0.979353 0.891729 0.878889 0.053 Uiso 1 1 calc R . . . .
C21 C 0.9096(5) 0.7347(3) 0.8256(2) 0.0408(10) Uani 1 1 d . U . . .
H21 H 0.892264 0.693859 0.839099 0.049 Uiso 1 1 calc R . . . .
C22 C 0.9089(5) 0.7340(3) 0.7643(2) 0.0417(10) Uani 1 1 d . U . . .
H22 H 0.894080 0.692636 0.736281 0.050 Uiso 1 1 calc R . . . .
C23 C 0.9217(5) 0.7901(3) 0.9310(2) 0.0439(10) Uani 1 1 d . U . . .
H23A H 0.973425 0.833000 0.960413 0.053 Uiso 1 1 calc R . . . .
H23B H 0.958916 0.754162 0.945539 0.053 Uiso 1 1 calc R . . . .
C24 C 0.7748(5) 0.7763(2) 0.92997(18) 0.0359(8) Uani 1 1 d . U . . .
C25 C 0.7173(5) 0.8290(2) 0.93709(19) 0.0357(8) Uani 1 1 d . U . . .
H25 H 0.770835 0.873759 0.945554 0.043 Uiso 1 1 calc R . . . .
C26 C 0.5802(5) 0.8159(2) 0.93176(18) 0.0336(8) Uani 1 1 d . U . . .
H26 H 0.539839 0.851738 0.936340 0.040 Uiso 1 1 calc R . . . .
C27 C 0.5024(5) 0.7500(2) 0.91969(18) 0.0327(8) Uani 1 1 d . U . . .
C28 C 0.5620(5) 0.6979(2) 0.9145(2) 0.0390(9) Uani 1 1 d . U . . .
H28 H 0.509505 0.653032 0.907203 0.047 Uiso 1 1 calc R . . . .
C29 C 0.6977(5) 0.7111(2) 0.91992(19) 0.0388(8) Uani 1 1 d . U . . .
H29 H 0.738549 0.675333 0.916744 0.047 Uiso 1 1 calc R . . . .
C30 C 0.3523(5) 0.7356(2) 0.90862(19) 0.0361(9) Uani 1 1 d . U . . .
H30A H 0.317048 0.693068 0.920386 0.043 Uiso 1 1 calc R . . . .
H30B H 0.329935 0.771942 0.934112 0.043 Uiso 1 1 calc R . . . .
C31 C 0.2852(4) 0.7861(2) 0.81905(19) 0.0322(8) Uani 1 1 d . U . . .
H31 H 0.302546 0.827257 0.847805 0.039 Uiso 1 1 calc R . . . .
C32 C 0.2540(4) 0.7842(3) 0.7562(2) 0.0393(10) Uani 1 1 d . U . . .
H32 H 0.249218 0.823997 0.741757 0.047 Uiso 1 1 calc R . . . .
C33 C 0.2288(5) 0.7242(3) 0.7128(2) 0.0460(10) Uani 1 1 d . U . . .
C34 C 0.2286(6) 0.6680(3) 0.7362(2) 0.0577(14) Uani 1 1 d . U . . .
H34 H 0.205975 0.625834 0.708205 0.069 Uiso 1 1 calc R . . . .
C35 C 0.2611(6) 0.6715(3) 0.8004(2) 0.0504(12) Uani 1 1 d . U . . .
H35 H 0.261680 0.631949 0.815937 0.060 Uiso 1 1 calc R . . . .
C36 C 0.1887(19) 0.7069(10) 0.6466(7) 0.057(3) Uani 0.472(6) 1 d . U P A 1
H36 H 0.150558 0.661492 0.625059 0.068 Uiso 0.472(6) 1 calc R . P A 1
C36A C 0.9284(13) 0.8075(7) 0.6825(5) 0.041(2) Uani 0.528(6) 1 d . U P A 2
H36A H 0.955213 0.851995 0.677203 0.050 Uiso 0.528(6) 1 calc R . P A 2
C37 C 0.2041(15) 0.7521(11) 0.6168(6) 0.062(3) Uani 0.472(6) 1 d . U P A 1
H37 H 0.229949 0.796819 0.640225 0.075 Uiso 0.472(6) 1 calc R . P A 1
C37A C 0.8880(11) 0.7555(7) 0.6343(5) 0.040(2) Uani 0.528(6) 1 d . U P A 2
H37A H 0.866932 0.712707 0.643984 0.048 Uiso 0.528(6) 1 calc R . P A 2
C39A C 0.8976(13) 0.8153(8) 0.5471(5) 0.055(3) Uani 0.528(6) 1 d . U P A 2
H39A H 0.928817 0.857413 0.575677 0.065 Uiso 0.528(6) 1 calc R . P A 2
C38A C 0.8720(12) 0.7562(7) 0.5686(5) 0.045(2) Uani 0.528(6) 1 d . U P A 2
C43A C 0.8340(11) 0.6971(6) 0.5255(5) 0.052(2) Uani 0.528(6) 1 d . U P A 2
H43A H 0.815501 0.656475 0.539418 0.062 Uiso 0.528(6) 1 calc R . P A 2
C42A C 0.8214(12) 0.6939(6) 0.4636(5) 0.057(2) Uani 0.528(6) 1 d . U P A 2
H42A H 0.801507 0.651834 0.435833 0.068 Uiso 0.528(6) 1 calc R . P A 2
C41A C 0.8378(11) 0.7525(9) 0.4407(6) 0.048(2) Uani 0.528(6) 1 d . U P A 2
C40A C 0.8764(13) 0.8114(8) 0.4818(5) 0.057(3) Uani 0.528(6) 1 d . U P A 2
H40A H 0.889800 0.851618 0.466920 0.068 Uiso 0.528(6) 1 calc R . P A 2
C41 C 0.1542(11) 0.7366(8) 0.4187(6) 0.039(2) Uani 0.472(6) 1 d . U P A 1
C40 C 0.1951(14) 0.7971(7) 0.4641(5) 0.057(3) Uani 0.472(6) 1 d . U P A 1
H40 H 0.212872 0.838040 0.450703 0.069 Uiso 0.472(6) 1 calc R . P A 1
C39 C 0.2100(14) 0.7993(8) 0.5247(6) 0.064(3) Uani 0.472(6) 1 d . U P A 1
H39 H 0.238380 0.841722 0.552811 0.076 Uiso 0.472(6) 1 calc R . P A 1
C38 C 0.1859(11) 0.7428(9) 0.5484(6) 0.050(2) Uani 0.472(6) 1 d . U P A 1
C43 C 0.1465(14) 0.6823(9) 0.5063(6) 0.059(3) Uani 0.472(6) 1 d . U P A 1
H43 H 0.129467 0.642102 0.521002 0.071 Uiso 0.472(6) 1 calc R . P A 1
C42 C 0.1309(11) 0.6789(8) 0.4417(5) 0.045(2) Uani 0.472(6) 1 d . U P A 1
H42 H 0.104062 0.636537 0.413681 0.054 Uiso 0.472(6) 1 calc R . P A 1
C44 C 0.1379(11) 0.7391(7) 0.3551(5) 0.038(2) Uani 0.472(6) 1 d . U P A 1
H44 H 0.164235 0.782109 0.346402 0.046 Uiso 0.472(6) 1 calc R . P A 1
C44A C 0.8180(13) 0.7404(8) 0.3724(5) 0.050(2) Uani 0.528(6) 1 d . U P A 2
H44A H 0.790142 0.695715 0.348769 0.060 Uiso 0.528(6) 1 calc R . P A 2
C45 C 0.0890(14) 0.6869(7) 0.3053(5) 0.040(3) Uani 0.472(6) 1 d . U P A 1
H45 H 0.054702 0.642230 0.308720 0.048 Uiso 0.472(6) 1 calc R . P A 1
C45A C 0.8382(16) 0.7903(7) 0.3434(5) 0.045(3) Uani 0.528(6) 1 d . U P A 2
H45A H 0.876855 0.835060 0.366632 0.054 Uiso 0.528(6) 1 calc R . P A 2
C46 C 0.0936(5) 0.7053(3) 0.2454(2) 0.0464(10) Uani 1 1 d . U . . .
C47 C 0.1122(6) 0.7662(3) 0.2251(2) 0.0488(11) Uani 1 1 d . U . . .
H47 H 0.127127 0.807061 0.253933 0.059 Uiso 1 1 calc R . . . .
C48 C 0.1087(5) 0.7665(3) 0.1645(2) 0.0439(10) Uani 1 1 d . U . . .
H48 H 0.121311 0.807750 0.151511 0.053 Uiso 1 1 calc R . . . .
C49 C 0.0646(5) 0.6508(3) 0.1391(2) 0.0432(10) Uani 1 1 d . U . . .
H49 H 0.046686 0.610688 0.108835 0.052 Uiso 1 1 calc R . . . .
C50 C 0.0666(5) 0.6479(3) 0.2009(2) 0.0484(11) Uani 1 1 d . U . . .
H50 H 0.049126 0.605713 0.212136 0.058 Uiso 1 1 calc R . . . .
C51 C 0.1009(5) 0.7138(3) 0.05810(19) 0.0415(10) Uani 1 1 d . U . . .
H51A H 0.063967 0.750034 0.044089 0.050 Uiso 1 1 calc R . . . .
H51B H 0.049601 0.671196 0.028078 0.050 Uiso 1 1 calc R . . . .
C52 C 0.2478(5) 0.7279(2) 0.06018(18) 0.0346(8) Uani 1 1 d . U . . .
C53 C 0.3273(5) 0.7931(2) 0.07358(19) 0.0392(9) Uani 1 1 d . U . . .
H53 H 0.288025 0.829270 0.078988 0.047 Uiso 1 1 calc R . . . .
C54 C 0.4628(5) 0.8058(2) 0.0791(2) 0.0398(9) Uani 1 1 d . U . . .
H54 H 0.516790 0.850593 0.088944 0.048 Uiso 1 1 calc R . . . .
C55 C 0.5206(5) 0.7533(2) 0.07031(17) 0.0322(8) Uani 1 1 d . U . . .
C56 C 0.4408(5) 0.6874(2) 0.05493(18) 0.0331(8) Uani 1 1 d . U . . .
H56 H 0.479412 0.651235 0.047976 0.040 Uiso 1 1 calc R . . . .
C57 C 0.3049(5) 0.6752(2) 0.04993(18) 0.0356(8) Uani 1 1 d . U . . .
H57 H 0.250210 0.630473 0.039403 0.043 Uiso 1 1 calc R . . . .
C58 C 0.6706(5) 0.7672(2) 0.08144(19) 0.0368(9) Uani 1 1 d . U . . .
H58A H 0.691892 0.731018 0.055189 0.044 Uiso 1 1 calc R . . . .
H58B H 0.706153 0.809908 0.070054 0.044 Uiso 1 1 calc R . . . .
C59 C 0.448(3) 0.6691(9) 0.4387(10) 0.064(5) Uani 0.659(19) 1 d . U P B 1
C59A C 0.472(4) 0.6783(17) 0.4415(14) 0.051(4) Uani 0.341(19) 1 d . U P B 2
C60 C 0.4391(12) 0.6201(8) 0.4745(7) 0.062(3) Uani 0.659(19) 1 d . U P B 1
H60 H 0.411030 0.574658 0.452674 0.074 Uiso 0.659(19) 1 calc R . P B 1
C60A C 0.438(6) 0.619(3) 0.462(2) 0.15(2) Uani 0.341(19) 1 d . U P B 2
H60A H 0.408725 0.577524 0.432767 0.182 Uiso 0.341(19) 1 calc R . P B 2
C61 C 0.4672(16) 0.6324(10) 0.5387(8) 0.073(3) Uani 0.659(19) 1 d . U P B 1
H61 H 0.461342 0.595418 0.558455 0.088 Uiso 0.659(19) 1 calc R . P B 1
C61A C 0.447(7) 0.621(2) 0.530(2) 0.137(18) Uani 0.341(19) 1 d . U P B 2
H61A H 0.406041 0.584785 0.544904 0.165 Uiso 0.341(19) 1 calc R . P B 2
C62 C 0.503(2) 0.6958(8) 0.5756(9) 0.081(4) Uani 0.659(19) 1 d . U P B 1
H62 H 0.507944 0.704755 0.618841 0.097 Uiso 0.659(19) 1 calc R . P B 1
C62A C 0.521(6) 0.681(2) 0.5666(19) 0.083(8) Uani 0.341(19) 1 d . U P B 2
H62A H 0.575710 0.680380 0.606497 0.100 Uiso 0.341(19) 1 calc R . P B 2
C63 C 0.535(2) 0.7496(9) 0.5399(9) 0.075(4) Uani 0.659(19) 1 d . U P B 1
C63A C 0.526(3) 0.7427(18) 0.5526(12) 0.059(5) Uani 0.341(19) 1 d . U P B 2
C64 C 0.5845(19) 0.8162(9) 0.5777(9) 0.090(5) Uani 0.659(19) 1 d . U P B 1
H64 H 0.602039 0.825507 0.621979 0.108 Uiso 0.659(19) 1 calc R . P B 1
C64A C 0.572(3) 0.8017(14) 0.5919(10) 0.058(5) Uani 0.341(19) 1 d . U P B 2
H64A H 0.584178 0.804087 0.635491 0.070 Uiso 0.341(19) 1 calc R . P B 2
C65 C 0.6045(19) 0.8653(8) 0.5447(13) 0.100(5) Uani 0.659(19) 1 d . U P B 1
H65 H 0.639891 0.910128 0.567959 0.120 Uiso 0.659(19) 1 calc R . P B 1
C65A C 0.601(2) 0.8597(14) 0.5704(9) 0.055(4) Uani 0.341(19) 1 d . U P B 2
H65A H 0.636016 0.901310 0.599750 0.066 Uiso 0.341(19) 1 calc R . P B 2
C66 C 0.577(2) 0.8548(8) 0.4800(11) 0.102(5) Uani 0.659(19) 1 d . U P B 1
H66 H 0.592263 0.892008 0.460809 0.122 Uiso 0.659(19) 1 calc R . P B 1
C66A C 0.5792(18) 0.8592(11) 0.5061(11) 0.050(4) Uani 0.341(19) 1 d . U P B 2
H66A H 0.594817 0.899716 0.491830 0.060 Uiso 0.341(19) 1 calc R . P B 2
C67 C 0.5304(18) 0.7934(8) 0.4447(9) 0.073(3) Uani 0.659(19) 1 d . U P B 1
C67A C 0.535(3) 0.7981(14) 0.4645(9) 0.052(4) Uani 0.341(19) 1 d . U P B 2
C68 C 0.5063(15) 0.7810(8) 0.3743(9) 0.072(3) Uani 0.659(19) 1 d . U P B 1
C68A C 0.510(2) 0.7921(13) 0.3963(10) 0.055(4) Uani 0.341(19) 1 d . U P B 2
C69 C 0.5146(14) 0.8282(8) 0.3408(9) 0.081(3) Uani 0.659(19) 1 d . U P B 1
H69 H 0.537018 0.873506 0.362437 0.097 Uiso 0.659(19) 1 calc R . P B 1
C69A C 0.531(2) 0.8531(14) 0.3678(10) 0.063(4) Uani 0.341(19) 1 d . U P B 2
H69A H 0.558545 0.896900 0.393369 0.076 Uiso 0.341(19) 1 calc R . P B 2
C70 C 0.4922(14) 0.8148(10) 0.2751(10) 0.079(4) Uani 0.659(19) 1 d . U P B 1
H70 H 0.505575 0.850798 0.254305 0.095 Uiso 0.659(19) 1 calc R . P B 1
C70A C 0.509(2) 0.8435(16) 0.3028(11) 0.072(5) Uani 0.341(19) 1 d . U P B 2
H70A H 0.519253 0.882361 0.285729 0.086 Uiso 0.341(19) 1 calc R . P B 2
C71 C 0.4492(13) 0.7470(9) 0.2396(9) 0.076(3) Uani 0.659(19) 1 d . U P B 1
H71 H 0.431584 0.735702 0.195401 0.091 Uiso 0.659(19) 1 calc R . P B 1
C71A C 0.474(2) 0.782(2) 0.2608(10) 0.063(5) Uani 0.341(19) 1 d . U P B 2
H71A H 0.466266 0.776225 0.217270 0.075 Uiso 0.341(19) 1 calc R . P B 2
C72 C 0.4357(12) 0.6996(9) 0.2759(9) 0.069(3) Uani 0.659(19) 1 d . U P B 1
C72A C 0.454(3) 0.7319(17) 0.2897(7) 0.077(6) Uani 0.341(19) 1 d D U P B 2
C73 C 0.3882(13) 0.6359(9) 0.2406(6) 0.074(3) Uani 0.659(19) 1 d . U P B 1
H73 H 0.372368 0.626994 0.196484 0.089 Uiso 0.659(19) 1 calc R . P B 1
C73A C 0.412(2) 0.6740(14) 0.2427(11) 0.068(5) Uani 0.341(19) 1 d D U P B 2
H73A H 0.403030 0.674908 0.199901 0.081 Uiso 0.341(19) 1 calc R . P B 2
C74 C 0.3636(13) 0.5839(8) 0.2724(6) 0.069(3) Uani 0.659(19) 1 d . U P B 1
H74 H 0.333790 0.538854 0.249509 0.083 Uiso 0.659(19) 1 calc R . P B 1
C74A C 0.383(3) 0.6146(15) 0.2636(11) 0.091(8) Uani 0.341(19) 1 d D U P B 2
H74A H 0.341541 0.573124 0.234418 0.109 Uiso 0.341(19) 1 calc R . P B 2
C75 C 0.3820(13) 0.5971(6) 0.3365(5) 0.055(2) Uani 0.659(19) 1 d . U P B 1
H75 H 0.356904 0.560612 0.355353 0.066 Uiso 0.659(19) 1 calc R . P B 1
C75A C 0.416(3) 0.6168(14) 0.3278(10) 0.073(6) Uani 0.341(19) 1 d D U P B 2
H75A H 0.413801 0.576252 0.341830 0.087 Uiso 0.341(19) 1 calc R . P B 2
C76 C 0.4324(13) 0.6576(6) 0.3730(6) 0.054(2) Uani 0.659(19) 1 d . U P B 1
C76A C 0.451(3) 0.6766(11) 0.3719(13) 0.074(7) Uani 0.341(19) 1 d D U P B 2
C77 C 0.4576(12) 0.7125(7) 0.3408(7) 0.062(3) Uani 0.659(19) 1 d . U P B 1
C77A C 0.473(2) 0.7380(15) 0.3540(8) 0.055(4) Uani 0.341(19) 1 d D U P B 2
C78 C 0.5059(16) 0.7382(8) 0.4734(7) 0.060(3) Uani 0.659(19) 1 d . U P B 1
C78A C 0.504(4) 0.7386(18) 0.4877(12) 0.072(8) Uani 0.341(19) 1 d . U P B 2
C79 C -0.0665(9) 0.4970(4) 0.3275(3) 0.090(2) Uani 1 1 d . U . . .
H79 H -0.109455 0.498462 0.285845 0.108 Uiso 1 1 calc R . . . .
C80 C 0.0534(9) 0.4835(5) 0.3396(4) 0.096(2) Uani 1 1 d . U . . .
H80 H 0.095951 0.476636 0.307426 0.115 Uiso 1 1 calc R . . . .
C81 C 0.1130(8) 0.4799(4) 0.3995(3) 0.085(2) Uani 1 1 d . U . . .
H81 H 0.198062 0.470526 0.407526 0.102 Uiso 1 1 calc R . . . .
C82 C 0.0590(6) 0.4889(3) 0.4487(3) 0.0648(15) Uani 1 1 d . U . . .
C83 C 0.1297(6) 0.4855(3) 0.5133(3) 0.0623(13) Uani 1 1 d . U . . .
C84 C 0.2533(7) 0.4733(4) 0.5280(4) 0.0813(18) Uani 1 1 d . U . . .
H84 H 0.297728 0.467039 0.496464 0.098 Uiso 1 1 calc R . . . .
C85 C 0.3161(8) 0.4698(5) 0.5907(4) 0.096(2) Uani 1 1 d . U . . .
H85 H 0.401682 0.460931 0.599737 0.116 Uiso 1 1 calc R . . . .
C86 C 0.2583(8) 0.4785(4) 0.6369(4) 0.091(2) Uani 1 1 d . U . . .
H86 H 0.302773 0.476353 0.678165 0.109 Uiso 1 1 calc R . . . .
C87 C 0.1331(7) 0.4906(4) 0.6240(3) 0.0789(17) Uani 1 1 d . U . . .
C88 C 0.0673(6) 0.4957(3) 0.5616(3) 0.0633(14) Uani 1 1 d . U . . .
C89 C 0.6865(18) 1.0377(12) 0.4208(8) 0.052(3) Uani 0.25 1 d D U P C -1
H89 H 0.615207 1.047418 0.392567 0.062 Uiso 0.25 1 calc R U P C -1
C90 C 0.6885(16) 1.0420(11) 0.4842(7) 0.048(3) Uani 0.25 1 d D U P C -1
H90 H 0.612579 1.049611 0.496447 0.058 Uiso 0.25 1 calc R U P C -1
C91 C 0.7979(15) 1.0355(11) 0.5300(6) 0.050(3) Uani 0.25 1 d D U P C -1
C92 C 0.7986(17) 1.0391(12) 0.5927(7) 0.054(3) Uani 0.25 1 d D U P C -1
H92 H 0.726009 1.049646 0.606151 0.065 Uiso 0.25 1 calc R U P C -1
C93 C 0.9065(18) 1.0273(12) 0.6362(8) 0.052(3) Uani 0.25 1 d D U P C -1
H93 H 0.906124 1.028916 0.678507 0.062 Uiso 0.25 1 calc R U P C -1
C94 C 1.0148(19) 1.0129(11) 0.6154(7) 0.047(3) Uani 0.25 1 d D U P C -1
H94 H 1.090058 1.006684 0.644142 0.056 Uiso 0.25 1 calc R U P C -1
C95 C 1.0100(14) 1.0079(10) 0.5519(6) 0.041(2) Uani 0.25 1 d D U P C -1
C96 C 1.1197(14) 0.9917(9) 0.5332(6) 0.041(2) Uani 0.25 1 d D U P C -1
C97 C 1.2295(16) 0.9800(11) 0.5748(7) 0.049(3) Uani 0.25 1 d D U P C -1
H97 H 1.230999 0.982218 0.617357 0.058 Uiso 0.25 1 calc R U P C -1
C98 C 1.3373(16) 0.9650(12) 0.5544(8) 0.051(3) Uani 0.25 1 d D U P C -1
H98 H 1.412692 0.959929 0.583845 0.062 Uiso 0.25 1 calc R U P C -1
C99 C 1.3346(17) 0.9575(12) 0.4911(7) 0.051(3) Uani 0.25 1 d D U P C -1
H99 H 1.408386 0.947393 0.478423 0.061 Uiso 0.25 1 calc R U P C -1
C100 C 1.2252(14) 0.9646(10) 0.4460(7) 0.042(2) Uani 0.25 1 d D U P C -1
C101 C 1.2192(19) 0.9596(10) 0.3822(7) 0.046(3) Uani 0.25 1 d D U P C -1
H101 H 1.286158 0.945726 0.366152 0.055 Uiso 0.25 1 calc R U P C -1
C102 C 1.1119(16) 0.9755(10) 0.3427(9) 0.041(3) Uani 0.25 1 d D U P C -1
H102 H 1.108669 0.974317 0.300063 0.049 Uiso 0.25 1 calc R U P C -1
C103 C 1.0096(16) 0.9930(10) 0.3658(6) 0.042(3) Uani 0.25 1 d D U P C -1
H103 H 0.936229 1.002147 0.338328 0.050 Uiso 0.25 1 calc R U P C -1
C104 C 1.0151(13) 0.9971(9) 0.4298(6) 0.037(2) Uani 0.25 1 d D U P C -1
C105 C 0.9023(13) 1.0132(10) 0.4446(6) 0.042(2) Uani 0.25 1 d D U P C -1
C106 C 0.7900(15) 1.0189(11) 0.3994(7) 0.046(3) Uani 0.25 1 d D U P C -1
H106 H 0.784559 1.010397 0.356054 0.055 Uiso 0.25 1 calc R U P C -1
C107 C 0.9004(14) 1.0165(10) 0.5074(6) 0.045(2) Uani 0.25 1 d D U P C -1
C108 C 1.1233(15) 0.9827(10) 0.4702(5) 0.043(2) Uani 0.25 1 d D U P C -1
P1 P 0.0050(4) 0.4229(2) 0.11532(17) 0.0344(8) Uani 0.852(7) 1 d . U P D 1
F1 F 0.0657(6) 0.5007(2) 0.1406(2) 0.0770(15) Uani 0.852(7) 1 d . U P D 1
F2 F -0.0577(4) 0.34296(19) 0.08668(17) 0.0468(10) Uani 0.852(7) 1 d . U P D 1
F3 F -0.1435(4) 0.4280(2) 0.1083(2) 0.0623(12) Uani 0.852(7) 1 d . U P D 1
F4 F 0.0207(6) 0.4096(2) 0.18402(15) 0.0589(12) Uani 0.852(7) 1 d . U P D 1
F5 F 0.1516(5) 0.4131(3) 0.1187(2) 0.0588(13) Uani 0.852(7) 1 d . U P D 1
F6 F -0.0092(5) 0.4341(3) 0.04465(19) 0.0514(10) Uani 0.852(7) 1 d . U P D 1
P1A P 0.0406(17) 0.4370(12) 0.1255(11) 0.031(4) Uani 0.148(7) 1 d . U P D 2
F1A F 0.143(2) 0.5019(11) 0.1348(11) 0.049(4) Uani 0.148(7) 1 d . U P D 2
F2A F -0.073(2) 0.3617(14) 0.1116(15) 0.059(5) Uani 0.148(7) 1 d . U P D 2
F3A F 0.106(2) 0.4158(12) 0.1903(11) 0.053(4) Uani 0.148(7) 1 d . U P D 2
F4A F -0.059(2) 0.4698(11) 0.1632(13) 0.063(5) Uani 0.148(7) 1 d . U P D 2
F5A F -0.038(3) 0.4465(16) 0.0605(15) 0.057(5) Uani 0.148(7) 1 d . U P D 2
F6A F 0.118(3) 0.3977(14) 0.0933(14) 0.050(4) Uani 0.148(7) 1 d . U P D 2
P2 P 0.60950(13) 0.51564(7) 0.15943(7) 0.0452(4) Uani 1 1 d . U . . .
F7 F 0.7580(3) 0.55612(17) 0.16603(17) 0.0604(8) Uani 1 1 d . U . . .
F8 F 0.4609(4) 0.4756(2) 0.1535(2) 0.0839(12) Uani 1 1 d . U . . .
F9 F 0.6633(3) 0.46248(16) 0.19417(16) 0.0585(8) Uani 1 1 d . U . . .
F10 F 0.6213(5) 0.5599(2) 0.2261(2) 0.0846(11) Uani 1 1 d . U . . .
F11 F 0.5553(4) 0.57069(19) 0.1273(2) 0.0764(10) Uani 1 1 d . U . . .
F12 F 0.5976(4) 0.47231(19) 0.09381(17) 0.0736(10) Uani 1 1 d . U . . .
P3 P 0.3446(6) 0.9892(2) 0.7901(3) 0.0478(14) Uani 0.463(14) 1 d . U P E 1
P3A P 0.3781(5) 0.98870(19) 0.8246(5) 0.072(2) Uani 0.537(14) 1 d . U P E 2
F13 F 0.4921(15) 1.0402(8) 0.8002(7) 0.100(3) Uani 0.463(14) 1 d . U P E 1
F13A F 0.5144(15) 1.0304(8) 0.8258(10) 0.130(4) Uani 0.537(14) 1 d . U P E 2
F14 F 0.2163(13) 0.9420(6) 0.7851(8) 0.108(4) Uani 0.463(14) 1 d . U P E 1
F14A F 0.2477(10) 0.9369(5) 0.8238(7) 0.106(4) Uani 0.537(14) 1 d . U P E 2
F15 F 0.4324(16) 0.9474(7) 0.8301(6) 0.092(3) Uani 0.463(14) 1 d . U P E 1
F15A F 0.4505(12) 0.9372(6) 0.8545(8) 0.108(3) Uani 0.537(14) 1 d . U P E 2
F16 F 0.3381(11) 1.0351(4) 0.8537(5) 0.071(3) Uani 0.463(14) 1 d . U P E 1
F16A F 0.3937(14) 1.0307(5) 0.8900(7) 0.112(4) Uani 0.537(14) 1 d . U P E 2
F17 F 0.2996(14) 1.0403(6) 0.7513(6) 0.103(3) Uani 0.463(14) 1 d . U P E 1
F17A F 0.3076(13) 1.0393(5) 0.7977(8) 0.122(4) Uani 0.537(14) 1 d . U P E 2
F18 F 0.3602(16) 0.9477(9) 0.7307(5) 0.080(3) Uani 0.463(14) 1 d . U P E 1
F18A F 0.353(2) 0.9401(10) 0.7499(9) 0.136(5) Uani 0.537(14) 1 d . U P E 2
P4 P 0.97133(14) 1.06861(7) 0.89621(7) 0.0478(4) Uani 1 1 d . U . . .
F19 F 1.0334(4) 1.14816(19) 0.92116(18) 0.0789(11) Uani 1 1 d . U . . .
F20 F 0.9116(6) 0.9919(2) 0.8768(3) 0.1200(18) Uani 1 1 d . U . . .
F21 F 1.1262(5) 1.0684(3) 0.9053(2) 0.1026(14) Uani 1 1 d . U . . .
F22 F 0.9894(4) 1.0622(2) 0.96772(17) 0.0744(10) Uani 1 1 d . U . . .
F23 F 0.8282(4) 1.0793(2) 0.8911(2) 0.0826(11) Uani 1 1 d . U . . .
F24 F 0.9586(5) 1.0816(3) 0.82746(18) 0.0986(14) Uani 1 1 d . U . . .
N5 N -0.2164(5) 0.6356(2) 0.03819(19) 0.0482(10) Uani 1 1 d . U . . .
C109 C -0.2445(5) 0.5801(3) 0.0152(2) 0.0395(10) Uani 1 1 d . U . . .
C110 C -0.2740(6) 0.5098(3) -0.0112(3) 0.0511(12) Uani 1 1 d . U . . .
H11B H -0.371596 0.490626 -0.026392 0.077 Uiso 1 1 calc GR . . . .
H11C H -0.235841 0.487314 0.020850 0.077 Uiso 1 1 calc GR . . . .
H11D H -0.234676 0.503490 -0.046179 0.077 Uiso 1 1 calc GR . . . .
N6 N 0.6622(8) 0.5781(4) 0.6581(3) 0.104(2) Uani 1 1 d . U . . .
C111 C 0.6217(9) 0.5931(4) 0.6984(4) 0.0796(19) Uani 1 1 d . U . . .
C112 C 0.5751(13) 0.6116(6) 0.7489(6) 0.144(5) Uani 1 1 d . U . . .
H11E H 0.476666 0.597682 0.736145 0.216 Uiso 1 1 calc GR . . . .
H11F H 0.606529 0.660240 0.763940 0.216 Uiso 1 1 calc GR . . . .
H11G H 0.609182 0.589959 0.782565 0.216 Uiso 1 1 calc GR . . . .
N7 N 0.5935(8) 0.7771(6) 0.7591(4) 0.115(3) Uani 1 1 d . U . . .
C113 C 0.6158(8) 0.8347(7) 0.7647(4) 0.104(3) Uani 1 1 d . U . . .
C114 C 0.6510(13) 0.9074(7) 0.7623(7) 0.147(4) Uani 1 1 d . U . . .
H11H H 0.594236 0.913707 0.723707 0.221 Uiso 1 1 calc GR . . . .
H11I H 0.745663 0.922147 0.763142 0.221 Uiso 1 1 calc GR . . . .
H11J H 0.636034 0.933855 0.798524 0.221 Uiso 1 1 calc GR . . . .
N8 N 1.2496(5) 0.8732(2) 0.9517(2) 0.0570(12) Uani 1 1 d . U . . .
C115 C 1.2766(5) 0.9279(3) 0.9769(3) 0.0500(12) Uani 1 1 d . U . . .
C116 C 1.3110(7) 0.9980(3) 1.0086(4) 0.0720(19) Uani 1 1 d . U . . .
H11K H 1.343643 1.026323 0.981769 0.108 Uiso 1 1 calc GR . . . .
H11L H 1.381339 1.006013 1.048050 0.108 Uiso 1 1 calc GR . . . .
H11M H 1.231097 1.008644 1.017345 0.108 Uiso 1 1 calc GR . . . .

loop_
_atom_site_aniso_label
_atom_site_aniso_U_11
_atom_site_aniso_U_22
_atom_site_aniso_U_33
_atom_site_aniso_U_23
_atom_site_aniso_U_13
_atom_site_aniso_U_12
N1 0.0457(19) 0.0386(17) 0.0194(14) 0.0039(11) 0.0070(13) 0.0070(15)
N2 0.0394(19) 0.0548(19) 0.0226(15) 0.0113(12) 0.0059(13) 0.0163(16)
N3 0.0448(19) 0.0313(16) 0.0227(14) 0.0031(11) 0.0091(13) 0.0025(15)
N4 0.046(2) 0.0549(19) 0.0163(14) 0.0132(12) 0.0069(13) 0.0187(17)
C1 0.062(3) 0.041(2) 0.0277(16) -0.0035(14) 0.0061(18) 0.007(2)
C2 0.067(3) 0.055(2) 0.0257(16) -0.0035(16) 0.0052(19) 0.011(2)
C3 0.042(2) 0.063(2) 0.0208(15) 0.0007(13) 0.0046(16) 0.012(2)
C4 0.043(2) 0.056(2) 0.0183(14) 0.0081(14) 0.0050(15) 0.013(2)
C5 0.040(2) 0.0402(19) 0.0188(15) 0.0047(14) 0.0052(15) 0.0055(18)
C6 0.034(7) 0.051(5) 0.021(2) -0.002(2) 0.001(3) -0.002(5)
C7 0.106(10) 0.046(4) 0.017(3) 0.005(2) 0.009(4) -0.001(5)
C7A 0.150(12) 0.043(4) 0.020(3) 0.003(3) 0.015(4) -0.010(5)
C6A 0.024(5) 0.049(4) 0.025(2) 0.013(2) 0.003(3) 0.006(4)
C11A 0.096(9) 0.046(4) 0.031(3) 0.012(3) 0.012(4) -0.001(5)
C10A 0.099(9) 0.036(4) 0.029(3) 0.004(3) 0.010(4) 0.002(4)
C9A 0.039(4) 0.035(4) 0.022(3) 0.001(2) 0.006(3) 0.010(3)
C8A 0.167(13) 0.033(4) 0.020(3) 0.003(2) 0.019(4) 0.001(5)
C8 0.111(10) 0.034(4) 0.016(3) 0.003(3) 0.008(4) 0.000(4)
C9 0.034(5) 0.032(4) 0.021(3) 0.004(2) 0.004(3) -0.005(4)
C10 0.056(7) 0.034(4) 0.026(3) 0.000(3) 0.003(3) -0.005(4)
C11 0.053(8) 0.048(4) 0.025(3) -0.002(3) 0.002(3) -0.004(5)
C12 0.044(5) 0.033(4) 0.022(3) 0.007(2) 0.008(3) 0.001(3)
C13 0.061(6) 0.036(4) 0.021(3) 0.005(2) 0.005(3) -0.001(4)
C14 0.045(5) 0.043(4) 0.022(3) 0.007(2) 0.006(3) 0.003(3)
C15 0.037(5) 0.049(5) 0.032(2) 0.019(2) 0.005(3) 0.008(4)
C16 0.047(6) 0.047(5) 0.031(3) 0.018(3) 0.014(3) 0.004(4)
C17 0.063(6) 0.039(4) 0.030(3) 0.012(3) 0.014(3) -0.002(4)
C12A 0.044(5) 0.039(4) 0.020(3) -0.001(2) 0.004(3) 0.008(4)
C13A 0.156(13) 0.043(4) 0.022(3) 0.001(3) 0.012(5) -0.003(5)
C14A 0.150(13) 0.056(5) 0.021(3) 0.004(3) 0.012(4) -0.003(6)
C15A 0.040(6) 0.060(5) 0.024(2) 0.001(2) 0.004(3) 0.007(4)
C16A 0.096(11) 0.054(5) 0.021(3) -0.004(3) 0.009(4) 0.001(5)
C17A 0.109(10) 0.041(4) 0.023(3) -0.003(3) 0.014(4) 0.001(5)
C18 0.037(2) 0.067(2) 0.0322(16) 0.0230(14) 0.0073(16) 0.016(2)
C19 0.038(2) 0.063(2) 0.0402(17) 0.0239(15) 0.0120(18) 0.016(2)
C20 0.040(2) 0.056(2) 0.0367(18) 0.0165(17) 0.0052(17) 0.014(2)
C21 0.050(3) 0.054(2) 0.0231(16) 0.0130(14) 0.0107(16) 0.021(2)
C22 0.046(2) 0.060(2) 0.0227(16) 0.0137(16) 0.0105(17) 0.018(2)
C23 0.0540(19) 0.063(3) 0.0180(16) 0.0087(17) 0.0057(16) 0.0263(19)
C24 0.0558(19) 0.0461(18) 0.0105(17) 0.0095(15) 0.0080(15) 0.0222(14)
C25 0.0459(17) 0.0387(19) 0.0196(19) 0.0052(16) 0.0037(15) 0.0122(15)
C26 0.0469(17) 0.0315(17) 0.0207(19) 0.0043(15) 0.0053(15) 0.0124(14)
C27 0.0543(17) 0.0329(17) 0.0131(17) 0.0072(14) 0.0129(14) 0.0109(13)
C28 0.0674(19) 0.0344(19) 0.022(2) 0.0109(16) 0.0187(18) 0.0173(16)
C29 0.0682(19) 0.0424(18) 0.0171(18) 0.0142(16) 0.0177(17) 0.0266(16)
C30 0.0540(18) 0.033(2) 0.0219(16) 0.0096(15) 0.0147(15) 0.0067(16)
C31 0.035(2) 0.0354(19) 0.0220(15) 0.0047(13) 0.0053(15) 0.0056(17)
C32 0.039(2) 0.054(2) 0.0216(15) 0.0064(14) 0.0030(15) 0.011(2)
C33 0.048(3) 0.062(2) 0.0215(15) -0.0010(14) 0.0038(16) 0.014(2)
C34 0.079(4) 0.051(2) 0.0283(17) -0.0074(16) 0.005(2) 0.009(2)
C35 0.077(3) 0.0336(19) 0.0315(17) -0.0018(14) 0.011(2) 0.005(2)
C36 0.050(8) 0.085(7) 0.020(2) -0.002(2) 0.005(3) 0.002(6)
C36A 0.042(6) 0.050(5) 0.034(2) 0.019(2) 0.009(3) 0.010(5)
C37 0.050(7) 0.100(8) 0.022(3) 0.008(4) 0.001(4) 0.002(7)
C37A 0.041(5) 0.050(5) 0.033(2) 0.020(3) 0.013(3) 0.010(4)
C39A 0.072(7) 0.055(4) 0.029(3) 0.020(3) 0.003(4) 0.007(5)
C38A 0.055(6) 0.052(4) 0.032(2) 0.019(2) 0.015(3) 0.015(4)
C43A 0.068(6) 0.055(4) 0.036(3) 0.015(2) 0.021(3) 0.016(4)
C42A 0.073(7) 0.063(5) 0.035(3) 0.013(3) 0.019(4) 0.013(4)
C41A 0.038(5) 0.066(5) 0.031(3) 0.015(3) 0.002(3) 0.004(4)
C40A 0.070(7) 0.062(5) 0.029(3) 0.020(3) 0.004(3) 0.003(5)
C41 0.041(5) 0.049(5) 0.023(2) 0.011(3) 0.009(3) 0.005(4)
C40 0.079(8) 0.055(5) 0.028(3) 0.004(3) 0.014(4) 0.004(5)
C39 0.075(8) 0.073(5) 0.025(3) 0.002(3) 0.010(4) -0.004(5)
C38 0.031(5) 0.079(5) 0.023(3) 0.006(3) -0.001(3) -0.007(4)
C43 0.069(8) 0.072(5) 0.015(3) 0.014(3) -0.007(3) -0.006(5)
C42 0.050(6) 0.053(5) 0.016(3) 0.012(3) -0.008(3) -0.004(4)
C44 0.044(5) 0.047(5) 0.023(2) 0.013(3) 0.008(3) 0.008(5)
C44A 0.034(6) 0.079(6) 0.029(3) 0.014(3) -0.001(3) 0.010(6)
C45 0.041(7) 0.047(5) 0.025(2) 0.010(2) 0.005(3) 0.002(5)
C45A 0.043(7) 0.063(6) 0.0204(19) 0.001(2) 0.003(3) 0.008(5)
C46 0.043(2) 0.080(3) 0.0262(15) 0.0228(15) 0.0099(16) 0.027(2)
C47 0.062(3) 0.072(3) 0.0222(17) 0.0148(17) 0.0175(19) 0.028(2)
C48 0.059(3) 0.058(2) 0.0233(16) 0.0130(15) 0.0166(18) 0.026(2)
C49 0.049(3) 0.058(2) 0.0290(17) 0.0199(16) 0.0106(18) 0.021(2)
C50 0.052(3) 0.073(3) 0.0275(16) 0.0254(15) 0.0101(18) 0.024(2)
C51 0.0528(19) 0.061(3) 0.0154(16) 0.0148(17) 0.0087(16) 0.0207(19)
C52 0.0528(18) 0.0420(18) 0.0114(17) 0.0088(15) 0.0076(15) 0.0169(14)
C53 0.0621(19) 0.0403(18) 0.0201(19) 0.0103(16) 0.0137(17) 0.0185(15)
C54 0.0621(19) 0.035(2) 0.024(2) 0.0085(17) 0.0154(18) 0.0127(16)
C55 0.0499(16) 0.0346(17) 0.0111(16) 0.0069(14) 0.0083(14) 0.0080(13)
C56 0.0486(17) 0.0331(17) 0.0156(18) 0.0033(15) 0.0074(15) 0.0103(14)
C57 0.0485(17) 0.0370(19) 0.0180(18) 0.0051(16) 0.0046(15) 0.0101(15)
C58 0.0515(18) 0.037(2) 0.0192(16) 0.0058(15) 0.0097(15) 0.0071(16)
C59 0.058(13) 0.059(4) 0.073(3) 0.023(3) 0.016(4) 0.010(4)
C59A 0.011(8) 0.072(6) 0.055(5) 0.002(4) 0.001(5) -0.004(7)
C60 0.051(5) 0.056(4) 0.064(4) 0.017(4) 0.002(4) 0.000(4)
C60A 0.26(6) 0.074(7) 0.079(9) 0.006(6) 0.043(14) -0.019(11)
C61 0.071(7) 0.066(5) 0.063(4) 0.015(4) 0.001(4) -0.004(5)
C61A 0.23(4) 0.079(8) 0.083(10) 0.017(7) 0.044(13) -0.008(14)
C62 0.084(10) 0.068(5) 0.069(5) 0.012(4) 0.005(5) -0.003(6)
C62A 0.11(2) 0.074(8) 0.070(9) 0.018(6) 0.038(11) 0.026(9)
C63 0.070(10) 0.066(4) 0.079(4) 0.017(3) 0.013(5) 0.006(4)
C63A 0.047(12) 0.074(7) 0.053(5) 0.013(4) 0.014(6) 0.014(7)
C64 0.095(11) 0.067(5) 0.090(6) 0.012(4) 0.015(7) 0.000(5)
C64A 0.059(12) 0.073(8) 0.042(6) 0.018(4) 0.008(6) 0.018(7)
C65 0.115(12) 0.070(5) 0.108(6) 0.020(5) 0.032(8) 0.007(6)
C65A 0.058(10) 0.071(7) 0.036(5) 0.015(5) 0.009(5) 0.020(7)
C66 0.130(13) 0.064(4) 0.110(6) 0.028(4) 0.040(8) 0.010(6)
C66A 0.043(8) 0.069(6) 0.034(6) 0.012(4) 0.003(5) 0.014(6)
C67 0.066(8) 0.065(4) 0.095(5) 0.032(3) 0.027(6) 0.017(4)
C67A 0.036(10) 0.073(6) 0.043(5) 0.005(4) 0.009(5) 0.010(5)
C68 0.061(7) 0.069(4) 0.097(5) 0.038(3) 0.029(5) 0.018(4)
C68A 0.031(9) 0.088(7) 0.041(5) 0.005(4) 0.008(5) 0.014(6)
C69 0.081(8) 0.075(5) 0.097(6) 0.042(5) 0.029(6) 0.020(6)
C69A 0.051(10) 0.091(7) 0.040(6) 0.008(5) 0.009(6) 0.013(7)
C70 0.061(8) 0.096(6) 0.096(7) 0.044(6) 0.028(6) 0.032(6)
C70A 0.068(12) 0.101(9) 0.041(6) 0.009(6) 0.012(6) 0.020(8)
C71 0.058(6) 0.098(6) 0.086(6) 0.044(5) 0.020(5) 0.032(5)
C71A 0.035(9) 0.104(9) 0.041(6) 0.005(5) -0.001(6) 0.022(8)
C72 0.044(5) 0.094(5) 0.085(4) 0.040(3) 0.024(4) 0.033(5)
C72A 0.076(15) 0.100(9) 0.045(5) 0.002(4) 0.010(5) 0.022(8)
C73 0.069(7) 0.097(5) 0.073(4) 0.041(3) 0.027(5) 0.034(5)
C73A 0.043(10) 0.103(9) 0.050(6) -0.002(6) 0.012(6) 0.019(8)
C74 0.069(6) 0.089(5) 0.065(3) 0.032(3) 0.027(4) 0.032(5)
C74A 0.098(19) 0.102(9) 0.059(6) 0.000(7) 0.019(7) 0.017(9)
C75 0.042(5) 0.067(4) 0.064(3) 0.027(3) 0.021(3) 0.013(4)
C75A 0.060(15) 0.091(7) 0.060(6) 0.000(6) 0.018(7) 0.014(9)
C76 0.028(5) 0.064(4) 0.074(3) 0.026(2) 0.014(3) 0.014(4)
C76A 0.065(18) 0.088(7) 0.055(5) 0.003(4) 0.007(6) 0.015(7)
C77 0.036(5) 0.072(4) 0.085(4) 0.036(3) 0.019(4) 0.015(4)
C77A 0.025(9) 0.090(7) 0.045(5) 0.002(4) 0.005(4) 0.017(6)
C78 0.039(6) 0.059(4) 0.081(4) 0.022(3) 0.016(5) 0.009(3)
C78A 0.08(2) 0.071(6) 0.051(5) 0.005(4) 0.009(6) -0.001(6)
C79 0.100(4) 0.091(5) 0.045(3) -0.008(3) 0.015(3) -0.024(4)
C80 0.101(4) 0.095(6) 0.058(3) -0.010(3) 0.022(3) -0.021(4)
C81 0.083(4) 0.087(5) 0.059(2) -0.014(3) 0.024(2) -0.013(3)
C82 0.056(3) 0.065(4) 0.055(2) -0.003(3) 0.0114(19) -0.006(3)
C83 0.050(2) 0.056(3) 0.060(2) -0.002(2) 0.0050(18) -0.007(2)
C84 0.055(3) 0.083(5) 0.095(4) 0.021(4) 0.013(2) 0.004(3)
C85 0.062(4) 0.103(6) 0.102(4) 0.028(4) -0.003(3) 0.002(4)
C86 0.071(3) 0.085(5) 0.086(4) 0.023(4) -0.010(3) -0.009(3)
C87 0.075(3) 0.073(4) 0.055(2) 0.001(3) -0.009(2) -0.010(3)
C88 0.050(3) 0.063(4) 0.047(2) -0.009(2) -0.0040(17) -0.011(2)
C89 0.055(4) 0.049(6) 0.048(4) 0.002(4) 0.019(4) 0.009(4)
C90 0.053(4) 0.040(6) 0.047(4) -0.001(4) 0.020(3) 0.003(4)
C91 0.053(4) 0.041(5) 0.049(4) 0.001(4) 0.019(3) 0.000(4)
C92 0.060(5) 0.046(6) 0.049(4) 0.002(4) 0.021(3) 0.000(5)
C93 0.057(5) 0.042(6) 0.047(4) 0.001(5) 0.021(3) -0.005(4)
C94 0.054(5) 0.035(6) 0.042(4) 0.004(4) 0.017(3) -0.006(4)
C95 0.047(4) 0.023(5) 0.040(4) -0.001(4) 0.013(3) -0.009(3)
C96 0.046(4) 0.027(5) 0.041(3) 0.002(4) 0.013(3) -0.008(3)
C97 0.052(4) 0.039(6) 0.047(4) 0.005(5) 0.013(3) 0.000(4)
C98 0.056(4) 0.049(6) 0.046(4) 0.012(5) 0.013(4) 0.008(4)
C99 0.054(4) 0.047(6) 0.047(4) 0.010(4) 0.013(3) 0.005(4)
C100 0.049(4) 0.029(5) 0.041(4) 0.006(4) 0.014(3) -0.002(4)
C101 0.054(5) 0.035(6) 0.042(4) 0.006(4) 0.017(3) -0.001(4)
C102 0.053(5) 0.025(6) 0.037(4) 0.001(4) 0.014(3) -0.005(4)
C103 0.050(5) 0.025(6) 0.039(4) -0.002(4) 0.012(3) -0.007(4)
C104 0.047(4) 0.014(5) 0.038(3) -0.004(4) 0.011(3) -0.009(3)
C105 0.048(4) 0.027(5) 0.040(3) -0.003(4) 0.011(3) -0.005(3)
C106 0.052(4) 0.039(6) 0.041(4) -0.001(4) 0.014(3) 0.005(4)
C107 0.047(4) 0.035(5) 0.042(3) 0.001(4) 0.014(3) -0.004(4)
C108 0.048(4) 0.029(5) 0.041(3) 0.001(4) 0.013(3) -0.004(3)
P1 0.041(2) 0.0316(19) 0.0281(12) 0.0040(10) 0.0071(12) 0.0101(15)
F1 0.103(4) 0.032(2) 0.076(3) -0.0009(16) 0.004(3) 0.0086(19)
F2 0.062(2) 0.0389(19) 0.0304(18) 0.0040(13) -0.0012(15) 0.0119(15)
F3 0.063(2) 0.076(3) 0.066(3) 0.026(2) 0.0298(17) 0.0361(19)
F4 0.090(3) 0.065(2) 0.0240(16) 0.0067(14) 0.0140(16) 0.028(2)
F5 0.046(2) 0.075(3) 0.060(3) 0.027(2) 0.0118(17) 0.0213(19)
F6 0.060(2) 0.062(3) 0.043(2) 0.0243(17) 0.0172(15) 0.024(2)
P1A 0.011(6) 0.027(8) 0.041(8) 0.001(5) -0.001(5) -0.005(5)
F1A 0.034(7) 0.042(7) 0.066(10) -0.003(5) 0.023(6) 0.003(6)
F2A 0.039(7) 0.050(7) 0.077(11) 0.004(6) 0.015(6) -0.002(6)
F3A 0.043(8) 0.055(10) 0.061(7) 0.005(6) 0.015(5) 0.014(7)
F4A 0.061(10) 0.056(9) 0.100(10) 0.029(9) 0.057(10) 0.031(8)
F5A 0.041(8) 0.056(12) 0.068(7) 0.007(7) 0.009(6) 0.014(6)
F6A 0.048(10) 0.042(7) 0.067(9) 0.008(8) 0.028(8) 0.018(7)
P2 0.0460(8) 0.0377(8) 0.0530(8) 0.0187(6) 0.0119(6) 0.0096(6)
F7 0.0480(16) 0.0471(18) 0.081(2) 0.0206(15) 0.0125(14) 0.0047(13)
F8 0.0500(17) 0.082(3) 0.128(3) 0.058(2) 0.0260(17) 0.0108(16)
F9 0.0676(18) 0.0423(17) 0.0652(18) 0.0248(15) 0.0092(15) 0.0147(15)
F10 0.118(3) 0.067(2) 0.085(2) 0.0169(18) 0.048(2) 0.037(2)
F11 0.0626(19) 0.054(2) 0.101(3) 0.0360(18) -0.0042(18) 0.0096(16)
F12 0.100(3) 0.0534(19) 0.0530(17) 0.0117(15) 0.0155(16) -0.0019(17)
P3 0.060(2) 0.0361(19) 0.049(3) 0.0111(17) 0.0171(19) 0.0135(15)
P3A 0.067(2) 0.0356(19) 0.116(6) 0.018(2) 0.029(3) 0.0125(16)
F13 0.105(5) 0.081(6) 0.115(8) 0.019(5) 0.051(4) 0.009(4)
F13A 0.110(5) 0.092(6) 0.205(12) 0.053(7) 0.065(6) 0.022(5)
F14 0.094(5) 0.071(5) 0.144(9) -0.017(5) 0.053(5) 0.000(4)
F14A 0.080(4) 0.077(5) 0.146(9) 0.039(5) 0.009(5) 0.003(4)
F15 0.137(7) 0.075(6) 0.075(5) 0.016(5) 0.033(5) 0.047(6)
F15A 0.087(5) 0.053(5) 0.163(9) 0.022(5) 0.003(6) 0.012(4)
F16 0.088(6) 0.051(4) 0.074(5) 0.017(4) 0.025(4) 0.018(4)
F16A 0.130(8) 0.049(4) 0.151(8) 0.022(5) 0.043(6) 0.009(4)
F17 0.165(7) 0.088(6) 0.078(5) 0.017(5) 0.038(5) 0.071(5)
F17A 0.150(7) 0.086(6) 0.172(10) 0.062(6) 0.066(7) 0.068(6)
F18 0.110(7) 0.071(6) 0.076(4) 0.028(4) 0.033(4) 0.048(5)
F18A 0.202(12) 0.073(7) 0.150(8) 0.039(6) 0.059(7) 0.053(6)
P4 0.0548(8) 0.0445(8) 0.0462(8) 0.0075(6) 0.0142(6) 0.0190(6)
F19 0.098(3) 0.050(2) 0.064(2) 0.0154(15) -0.0102(18) 0.0038(16)
F20 0.167(4) 0.038(2) 0.113(3) -0.0107(18) -0.016(3) 0.020(2)
F21 0.089(3) 0.139(4) 0.099(3) 0.031(3) 0.035(2) 0.058(2)
F22 0.094(3) 0.070(2) 0.0583(19) 0.0265(16) 0.0172(16) 0.018(2)
F23 0.064(2) 0.093(3) 0.102(3) 0.037(2) 0.0256(17) 0.0306(18)
F24 0.125(3) 0.128(4) 0.0450(19) 0.0137(19) 0.0229(18) 0.043(3)
N5 0.067(3) 0.0486(18) 0.032(2) 0.0118(15) 0.0107(18) 0.0221(19)
C109 0.045(2) 0.0482(18) 0.027(2) 0.0131(15) 0.0085(18) 0.0159(19)
C110 0.059(3) 0.047(2) 0.046(3) 0.008(2) 0.017(2) 0.010(2)
N6 0.120(6) 0.129(6) 0.071(4) 0.031(4) 0.024(3) 0.045(5)
C111 0.101(5) 0.063(4) 0.063(4) 0.020(3) 0.017(3) -0.001(4)
C112 0.169(10) 0.122(8) 0.117(7) -0.001(6) 0.086(7) -0.039(7)
N7 0.081(5) 0.159(6) 0.091(5) -0.001(6) 0.019(4) 0.032(5)
C113 0.055(4) 0.158(6) 0.077(5) -0.009(6) -0.002(4) 0.032(5)
C114 0.114(8) 0.163(7) 0.152(11) 0.013(8) 0.010(7) 0.053(7)
N8 0.070(3) 0.050(2) 0.045(2) -0.0032(17) 0.010(2) 0.021(2)
C115 0.051(3) 0.049(2) 0.046(3) -0.0028(18) 0.010(2) 0.016(2)
C116 0.088(5) 0.045(2) 0.083(5) -0.004(3) 0.044(4) 0.009(3)

loop_
_atom_type_symbol
_atom_type_description
_atom_type_scat_dispersion_real
_atom_type_scat_dispersion_imag
_atom_type_scat_source
C C 0.0181 0.0091 'International Tables Vol C Tables 4.2.6.8 and 6.1.1.4'
H H 0.0000 0.0000 'International Tables Vol C Tables 4.2.6.8 and 6.1.1.4'
F F 0.0727 0.0534 'International Tables Vol C Tables 4.2.6.8 and 6.1.1.4'
N N 0.0311 0.0180 'International Tables Vol C Tables 4.2.6.8 and 6.1.1.4'
P P 0.2955 0.4335 'International Tables Vol C Tables 4.2.6.8 and 6.1.1.4'

loop_
_geom_angle_atom_site_label_1
_geom_angle_atom_site_label_2
_geom_angle_atom_site_label_3
_geom_angle
_geom_angle_site_symmetry_1
_geom_angle_site_symmetry_3
C1 N1 C58 119.4(4) . .
C5 N1 C1 120.2(4) . .
C5 N1 C58 119.6(4) . .
C20 N2 C21 121.1(4) . .
C20 N2 C23 121.1(4) . .
C21 N2 C23 117.6(4) . .
C31 N3 C30 119.9(4) . .
C31 N3 C35 120.5(4) . .
C35 N3 C30 118.9(4) . .
C48 N4 C51 118.8(4) . .
C49 N4 C48 120.3(4) . .
C49 N4 C51 120.8(4) . .
N1 C1 H1 119.9 . .
N1 C1 C2 120.1(5) . .
C2 C1 H1 119.9 . .
C1 C2 H2 119.2 . .
C1 C2 C3 121.5(5) . .
C3 C2 H2 119.2 . .
C2 C3 C4 116.2(4) . .
C2 C3 C6 129.6(7) . .
C2 C3 C45A 112.0(7) . .
C4 C3 C6 113.9(7) . .
C4 C3 C45A 131.7(8) . .
C3 C4 H4 119.6 . .
C5 C4 C3 120.7(5) . .
C5 C4 H4 119.6 . .
N1 C5 C4 121.0(4) . .
N1 C5 H5 119.5 . .
C4 C5 H5 119.5 . .
C7 C6 C3 111.7(11) . .
C11 C6 C3 129.4(11) . .
C11 C6 C7 118.9(12) . .
C6 C7 H7 121.1 . .
C8 C7 C6 117.8(12) . .
C8 C7 H7 121.1 . .
C6A C7A H7A 118.4 . .
C6A C7A C8A 123.3(11) . .
C8A C7A H7A 118.4 . .
C7A C6A C11A 117.7(11) . .
C7A C6A C46 116.6(10) . .
C11A C6A C46 125.7(9) . .
C6A C11A H11A 120.7 . .
C10A C11A C6A 118.6(11) . .
C10A C11A H11A 120.7 . .
C11A C10A H10A 118.6 . .
C9A C10A C11A 122.7(12) . .
C9A C10A H10A 118.6 . .
C10A C9A C8A 118.7(12) . .
C10A C9A C12A 122.7(9) . .
C8A C9A C12A 118.4(11) . .
C7A C8A H8A 120.6 . .
C9A C8A C7A 118.7(11) . .
C9A C8A H8A 120.6 . .
C7 C8 H8 118.4 . .
C7 C8 C9 123.1(11) . .
C9 C8 H8 118.4 . .
C8 C9 C12 122.1(11) . .
C10 C9 C8 118.0(12) . .
C10 C9 C12 119.9(11) . .
C9 C10 H10 119.0 . .
C9 C10 C11 122.1(13) . .
C11 C10 H10 119.0 . .
C6 C11 C10 119.8(12) . .
C6 C11 H11 120.1 . .
C10 C11 H11 120.1 . .
C13 C12 C9 119.5(11) . .
C17 C12 C9 122.1(10) . .
C17 C12 C13 118.3(11) . .
C12 C13 H13 119.6 . .
C14 C13 C12 120.8(10) . .
C14 C13 H13 119.6 . .
C13 C14 H14 119.2 . .
C13 C14 C15 121.6(11) . .
C15 C14 H14 119.2 . .
C14 C15 C18 116.7(11) . .
C16 C15 C14 117.6(12) . .
C16 C15 C18 125.8(11) . .
C15 C16 H16 119.1 . .
C15 C16 C17 121.9(12) . .
C17 C16 H16 119.1 . .
C12 C17 C16 119.8(12) . .
C12 C17 H17 120.1 . .
C16 C17 H17 120.1 . .
C13A C12A C9A 124.2(11) . .
C13A C12A C17A 116.6(12) . .
C17A C12A C9A 119.2(11) . .
C12A C13A H13A 117.9 . .
C12A C13A C14A 124.2(12) . .
C14A C13A H13A 117.9 . .
C13A C14A H14A 120.1 . .
C15A C14A C13A 119.7(13) . .
C15A C14A H14A 120.1 . .
C14A C15A C33 115.3(11) . .
C16A C15A C14A 115.7(13) . .
C16A C15A C33 129.0(11) . .
C15A C16A H16A 118.4 . .
C15A C16A C17A 123.2(12) . .
C17A C16A H16A 118.4 . .
C12A C17A C16A 120.5(13) . .
C12A C17A H17A 119.8 . .
C16A C17A H17A 119.8 . .
C19 C18 C15 130.1(7) . .
C19 C18 C36A 110.3(7) . .
C22 C18 C15 113.0(7) . .
C22 C18 C19 116.9(4) . .
C22 C18 C36A 132.8(7) . .
C18 C19 H19 119.9 . .
C20 C19 C18 120.1(5) . .
C20 C19 H19 119.9 . .
N2 C20 C19 120.7(5) . .
N2 C20 H20 119.6 . .
C19 C20 H20 119.6 . .
N2 C21 H21 119.8 . .
N2 C21 C22 120.5(5) . .
C22 C21 H21 119.8 . .
C18 C22 H22 119.7 . .
C21 C22 C18 120.6(5) . .
C21 C22 H22 119.7 . .
N2 C23 H23A 109.7 . .
N2 C23 H23B 109.7 . .
N2 C23 C24 109.8(3) . .
H23A C23 H23B 108.2 . .
C24 C23 H23A 109.7 . .
C24 C23 H23B 109.7 . .
C25 C24 C23 119.7(5) . .
C25 C24 C29 120.2(5) . .
C29 C24 C23 120.1(4) . .
C24 C25 H25 120.2 . .
C24 C25 C26 119.6(5) . .
C26 C25 H25 120.2 . .
C25 C26 H26 120.1 . .
C25 C26 C27 119.8(4) . .
C27 C26 H26 120.1 . .
C26 C27 C30 119.8(4) . .
C28 C27 C26 120.0(4) . .
C28 C27 C30 120.1(4) . .
C27 C28 H28 120.0 . .
C29 C28 C27 119.9(5) . .
C29 C28 H28 120.0 . .
C24 C29 H29 119.8 . .
C28 C29 C24 120.5(4) . .
C28 C29 H29 119.8 . .
N3 C30 C27 107.2(3) . .
N3 C30 H30A 110.3 . .
N3 C30 H30B 110.3 . .
C27 C30 H30A 110.3 . .
C27 C30 H30B 110.3 . .
H30A C30 H30B 108.5 . .
N3 C31 H31 119.7 . .
N3 C31 C32 120.7(4) . .
C32 C31 H31 119.7 . .
C31 C32 H32 119.6 . .
C31 C32 C33 120.8(5) . .
C33 C32 H32 119.6 . .
C32 C33 C15A 116.1(7) . .
C32 C33 C36 133.0(10) . .
C34 C33 C15A 127.0(7) . .
C34 C33 C32 116.7(5) . .
C34 C33 C36 109.9(9) . .
C33 C34 H34 119.5 . .
C33 C34 C35 121.1(5) . .
C35 C34 H34 119.5 . .
N3 C35 C34 120.0(5) . .
N3 C35 H35 120.0 . .
C34 C35 H35 120.0 . .
C33 C36 H36 120.5 . .
C37 C36 C33 119.1(15) . .
C37 C36 H36 120.5 . .
C18 C36A H36A 121.5 . .
C37A C36A C18 117.1(11) . .
C37A C36A H36A 121.5 . .
C36 C37 H37 116.8 . .
C36 C37 C38 126.4(17) . .
C38 C37 H37 116.8 . .
C36A C37A H37A 116.0 . .
C36A C37A C38A 128.0(11) . .
C38A C37A H37A 116.0 . .
C38A C39A H39A 120.5 . .
C38A C39A C40A 119.0(12) . .
C40A C39A H39A 120.5 . .
C39A C38A C37A 122.6(11) . .
C43A C38A C37A 119.7(12) . .
C43A C38A C39A 117.7(12) . .
C38A C43A H43A 118.6 . .
C42A C43A C38A 122.9(12) . .
C42A C43A H43A 118.6 . .
C43A C42A H42A 119.9 . .
C43A C42A C41A 120.1(12) . .
C41A C42A H42A 119.9 . .
C42A C41A C44A 113.4(14) . .
C40A C41A C42A 118.4(12) . .
C40A C41A C44A 128.1(13) . .
C39A C40A H40A 119.1 . .
C41A C40A C39A 121.7(13) . .
C41A C40A H40A 119.1 . .
C42 C41 C40 115.3(12) . .
C42 C41 C44 125.6(12) . .
C44 C41 C40 119.0(14) . .
C41 C40 H40 118.5 . .
C39 C40 C41 123.0(14) . .
C39 C40 H40 118.5 . .
C40 C39 H39 118.7 . .
C40 C39 C38 122.6(13) . .
C38 C39 H39 118.7 . .
C39 C38 C37 117.4(15) . .
C39 C38 C43 116.9(13) . .
C43 C38 C37 125.7(15) . .
C38 C43 H43 119.4 . .
C38 C43 C42 121.3(15) . .
C42 C43 H43 119.4 . .
C41 C42 C43 120.9(13) . .
C41 C42 H42 119.6 . .
C43 C42 H42 119.6 . .
C41 C44 H44 116.5 . .
C45 C44 C41 127.0(13) . .
C45 C44 H44 116.5 . .
C41A C44A H44A 119.2 . .
C45A C44A C41A 121.6(13) . .
C45A C44A H44A 119.2 . .
C44 C45 H45 123.0 . .
C44 C45 C46 114.0(12) . .
C46 C45 H45 123.0 . .
C3 C45A H45A 120.5 . .
C44A C45A C3 118.9(12) . .
C44A C45A H45A 120.5 . .
C47 C46 C6A 113.1(6) . .
C47 C46 C45 134.4(7) . .
C50 C46 C6A 129.8(7) . .
C50 C46 C45 108.5(7) . .
C50 C46 C47 117.0(4) . .
C46 C47 H47 119.9 . .
C48 C47 C46 120.1(5) . .
C48 C47 H47 119.9 . .
N4 C48 C47 121.5(5) . .
N4 C48 H48 119.3 . .
C47 C48 H48 119.3 . .
N4 C49 H49 119.8 . .
N4 C49 C50 120.4(5) . .
C50 C49 H49 119.8 . .
C46 C50 C49 120.7(5) . .
C46 C50 H50 119.7 . .
C49 C50 H50 119.7 . .
N4 C51 H51A 109.9 . .
N4 C51 H51B 109.9 . .
N4 C51 C52 108.9(3) . .
H51A C51 H51B 108.3 . .
C52 C51 H51A 109.9 . .
C52 C51 H51B 109.9 . .
C53 C52 C51 120.6(4) . .
C53 C52 C57 119.5(5) . .
C57 C52 C51 119.9(4) . .
C52 C53 H53 119.8 . .
C54 C53 C52 120.4(4) . .
C54 C53 H53 119.8 . .
C53 C54 H54 119.9 . .
C53 C54 C55 120.3(5) . .
C55 C54 H54 119.9 . .
C54 C55 C56 119.8(4) . .
C54 C55 C58 120.1(4) . .
C56 C55 C58 119.9(4) . .
C55 C56 H56 120.3 . .
C57 C56 C55 119.4(4) . .
C57 C56 H56 120.3 . .
C52 C57 H57 119.7 . .
C56 C57 C52 120.5(4) . .
C56 C57 H57 119.7 . .
N1 C58 C55 108.6(3) . .
N1 C58 H58A 110.0 . .
N1 C58 H58B 110.0 . .
C55 C58 H58A 110.0 . .
C55 C58 H58B 110.0 . .
H58A C58 H58B 108.3 . .
C60 C59 C76 126.2(16) . .
C60 C59 C78 116.4(16) . .
C76 C59 C78 116.2(14) . .
C60A C59A C76A 120(3) . .
C60A C59A C78A 116(3) . .
C78A C59A C76A 123(3) . .
C59 C60 H60 117.3 . .
C61 C60 C59 125.4(17) . .
C61 C60 H60 117.3 . .
C59A C60A H60A 119.9 . .
C59A C60A C61A 120(4) . .
C61A C60A H60A 119.9 . .
C60 C61 H61 118.5 . .
C60 C61 C62 123.0(18) . .
C62 C61 H61 118.5 . .
C60A C61A H61A 123.9 . .
C62A C61A C60A 112(4) . .
C62A C61A H61A 123.9 . .
C61 C62 H62 123.7 . .
C61 C62 C63 112.6(16) . .
C63 C62 H62 123.7 . .
C61A C62A H62A 116.6 . .
C61A C62A C63A 127(4) . .
C63A C62A H62A 116.6 . .
C64 C63 C62 114.4(15) . .
C78 C63 C62 124.5(16) . .
C78 C63 C64 120.8(14) . .
C62A C63A C78A 111(3) . .
C64A C63A C62A 128(3) . .
C64A C63A C78A 120(3) . .
C63 C64 H64 122.8 . .
C65 C64 C63 114.3(17) . .
C65 C64 H64 122.8 . .
C63A C64A H64A 119.7 . .
C63A C64A C65A 121(2) . .
C65A C64A H64A 119.7 . .
C64 C65 H65 117.3 . .
C64 C65 C66 125.4(17) . .
C66 C65 H65 117.3 . .
C64A C65A H65A 119.0 . .
C64A C65A C66A 122(2) . .
C66A C65A H65A 119.0 . .
C65 C66 H66 119.8 . .
C67 C66 C65 120.5(15) . .
C67 C66 H66 119.8 . .
C65A C66A H66A 121.0 . .
C67A C66A C65A 118(2) . .
C67A C66A H66A 121.0 . .
C66 C67 C68 121.1(14) . .
C66 C67 C78 119.6(15) . .
C78 C67 C68 119.3(13) . .
C66A C67A C68A 122(2) . .
C66A C67A C78A 119(2) . .
C78A C67A C68A 119(2) . .
C69 C68 C67 125.5(15) . .
C69 C68 C77 117.6(14) . .
C77 C68 C67 116.6(11) . .
C67A C68A C69A 122(2) . .
C77A C68A C67A 127(2) . .
C77A C68A C69A 111(2) . .
C68 C69 H69 118.0 . .
C68 C69 C70 124.0(15) . .
C70 C69 H69 118.0 . .
C68A C69A H69A 120.7 . .
C70A C69A C68A 119(2) . .
C70A C69A H69A 120.7 . .
C69 C70 H70 119.9 . .
C69 C70 C71 120.2(13) . .
C71 C70 H70 119.9 . .
C69A C70A H70A 117.1 . .
C69A C70A C71A 126(3) . .
C71A C70A H70A 117.1 . .
C70 C71 H71 123.1 . .
C72 C71 C70 113.8(15) . .
C72 C71 H71 123.1 . .
C70A C71A H71A 124.5 . .
C72A C71A C70A 111(2) . .
C72A C71A H71A 124.5 . .
C71 C72 C77 126.2(17) . .
C73 C72 C71 112.4(17) . .
C73 C72 C77 121.3(11) . .
C71A C72A C73A 105.2(18) . .
C71A C72A C77A 126(2) . .
C73A C72A C77A 129(3) . .
C72 C73 H73 121.4 . .
C72 C73 C74 117.2(12) . .
C74 C73 H73 121.4 . .
C72A C73A H73A 122.7 . .
C72A C73A C74A 115(2) . .
C74A C73A H73A 122.7 . .
C73 C74 H74 119.4 . .
C75 C74 C73 121.3(12) . .
C75 C74 H74 119.4 . .
C73A C74A H74A 120.3 . .
C75A C74A C73A 119(2) . .
C75A C74A H74A 120.3 . .
C74 C75 H75 118.1 . .
C76 C75 C74 123.8(11) . .
C76 C75 H75 118.1 . .
C74A C75A H75A 119.1 . .
C76A C75A C74A 122(2) . .
C76A C75A H75A 119.1 . .
C59 C76 C77 122.1(12) . .
C75 C76 C59 122.0(11) . .
C75 C76 C77 115.6(11) . .
C75A C76A C59A 122(2) . .
C75A C76A C77A 121(2) . .
C77A C76A C59A 117.1(19) . .
C68 C77 C76 121.6(11) . .
C72 C77 C68 117.8(12) . .
C72 C77 C76 120.6(12) . .
C68A C77A C72A 128(3) . .
C68A C77A C76A 119.0(17) . .
C72A C77A C76A 113(2) . .
C63 C78 C59 116.8(14) . .
C67 C78 C59 123.8(14) . .
C67 C78 C63 119.3(15) . .
C59A C78A C67A 114(2) . .
C63A C78A C59A 125(3) . .
C63A C78A C67A 120(3) . .
C80 C79 H79 118.8 . .
C80 C79 C87 122.3(7) . 2_566
C87 C79 H79 118.8 2_566 .
C79 C80 H80 120.8 . .
C79 C80 C81 118.3(8) . .
C81 C80 H80 120.8 . .
C80 C81 H81 117.6 . .
C80 C81 C82 124.9(9) . .
C82 C81 H81 117.6 . .
C81 C82 C83 122.4(7) . .
C81 C82 C88 118.9(7) . 2_566
C88 C82 C83 118.7(6) 2_566 .
C84 C83 C82 122.7(7) . .
C84 C83 C88 118.4(7) . .
C88 C83 C82 118.9(6) . .
C83 C84 H84 119.8 . .
C83 C84 C85 120.4(8) . .
C85 C84 H84 119.8 . .
C84 C85 H85 118.9 . .
C86 C85 C84 122.3(8) . .
C86 C85 H85 118.9 . .
C85 C86 H86 120.4 . .
C85 C86 C87 119.2(8) . .
C87 C86 H86 120.4 . .
C86 C87 C79 122.2(7) . 2_566
C86 C87 C88 120.3(7) . .
C88 C87 C79 117.4(7) . 2_566
C82 C88 C87 118.2(6) 2_566 .
C83 C88 C82 122.4(6) . 2_566
C83 C88 C87 119.4(7) . .
C90 C89 H89 119.9 . .
C106 C89 H89 119.9 . .
C106 C89 C90 120.2(10) . .
C89 C90 H90 118.5 . .
C91 C90 C89 122.9(12) . .
C91 C90 H90 118.5 . .
C90 C91 C107 115.6(12) . .
C92 C91 C90 122.6(12) . .
C92 C91 C107 121.3(7) . .
C91 C92 H92 119.7 . .
C91 C92 C93 120.7(8) . .
C93 C92 H92 119.7 . .
C92 C93 H93 120.6 . .
C94 C93 C92 118.8(13) . .
C94 C93 H93 120.6 . .
C93 C94 H94 120.3 . .
C95 C94 C93 119.4(14) . .
C95 C94 H94 120.3 . .
C94 C95 C96 117.1(12) . .
C94 C95 C107 122.4(12) . .
C107 C95 C96 120.4(10) . .
C97 C96 C95 123.2(11) . .
C97 C96 C108 114.6(10) . .
C108 C96 C95 122.1(12) . .
C96 C97 H97 119.4 . .
C96 C97 C98 121.3(8) . .
C98 C97 H97 119.4 . .
C97 C98 H98 119.6 . .
C99 C98 C97 120.8(8) . .
C99 C98 H98 119.6 . .
C98 C99 H99 119.3 . .
C100 C99 C98 121.4(13) . .
C100 C99 H99 119.3 . .
C99 C100 C101 123.7(12) . .
C99 C100 C108 114.7(13) . .
C101 C100 C108 121.4(12) . .
C100 C101 H101 120.7 . .
C102 C101 C100 118.6(16) . .
C102 C101 H101 120.7 . .
C101 C102 H102 119.7 . .
C103 C102 C101 120.7(16) . .
C103 C102 H102 119.7 . .
C102 C103 H103 119.8 . .
C102 C103 C104 120.4(12) . .
C104 C103 H103 119.8 . .
C105 C104 C103 113.0(10) . .
C108 C104 C103 119.6(7) . .
C108 C104 C105 127.4(11) . .
C104 C105 C106 123.6(11) . .
C104 C105 C107 115.7(10) . .
C107 C105 C106 120.4(10) . .
C89 C106 C105 117.7(10) . .
C89 C106 H106 121.2 . .
C105 C106 H106 121.2 . .
C91 C107 C105 122.2(10) . .
C95 C107 C91 117.2(10) . .
C95 C107 C105 120.3(9) . .
C96 C108 C100 127.0(11) . .
C104 C108 C96 113.7(10) . .
C104 C108 C100 119.2(7) . .
F1 P1 F2 178.0(4) . .
F1 P1 F3 92.6(4) . .
F1 P1 F4 92.5(3) . .
F1 P1 F5 91.1(3) . .
F1 P1 F6 89.1(3) . .
F3 P1 F2 87.6(3) . .
F3 P1 F4 92.0(3) . .
F3 P1 F5 176.0(4) . .
F3 P1 F6 89.3(3) . .
F4 P1 F2 89.5(3) . .
F4 P1 F5 89.6(3) . .
F4 P1 F6 177.9(4) . .
F5 P1 F2 88.7(3) . .
F5 P1 F6 89.0(3) . .
F6 P1 F2 88.9(3) . .
F1A P1A F2A 177(2) . .
F1A P1A F3A 98.1(15) . .
F1A P1A F4A 95.7(16) . .
F1A P1A F5A 91(2) . .
F1A P1A F6A 92.5(17) . .
F2A P1A F4A 87.2(16) . .
F3A P1A F2A 83.3(18) . .
F3A P1A F4A 87.7(17) . .
F5A P1A F2A 88.1(16) . .
F5A P1A F3A 171(2) . .
F5A P1A F4A 92.4(18) . .
F6A P1A F2A 84.6(18) . .
F6A P1A F3A 88.5(19) . .
F6A P1A F4A 171(2) . .
F6A P1A F5A 90.2(19) . .
F7 P2 F8 179.4(3) . .
F7 P2 F9 90.85(19) . .
F7 P2 F10 88.2(2) . .
F7 P2 F11 89.32(19) . .
F8 P2 F9 89.2(2) . .
F8 P2 F10 91.2(3) . .
F8 P2 F11 90.6(2) . .
F9 P2 F10 89.1(2) . .
F9 P2 F11 177.6(2) . .
F11 P2 F10 88.5(2) . .
F12 P2 F7 91.9(2) . .
F12 P2 F8 88.7(2) . .
F12 P2 F9 91.1(2) . .
F12 P2 F10 179.8(3) . .
F12 P2 F11 91.3(2) . .
F14 P3 F13 175.9(9) . .
F14 P3 F15 93.0(9) . .
F14 P3 F16 91.2(6) . .
F14 P3 F17 102.7(8) . .
F14 P3 F18 92.2(8) . .
F15 P3 F13 83.4(8) . .
F16 P3 F13 87.1(7) . .
F16 P3 F15 91.6(6) . .
F17 P3 F13 81.0(8) . .
F17 P3 F15 164.2(8) . .
F17 P3 F16 90.5(5) . .
F18 P3 F13 89.5(8) . .
F18 P3 F15 87.2(6) . .
F18 P3 F16 176.5(8) . .
F18 P3 F17 89.8(7) . .
F13A P3A F14A 171.4(8) . .
F13A P3A F15A 88.6(7) . .
F13A P3A F16A 89.3(9) . .
F13A P3A F17A 91.9(7) . .
F13A P3A F18A 92.9(10) . .
F14A P3A F15A 83.4(6) . .
F14A P3A F18A 83.8(9) . .
F15A P3A F18A 88.9(8) . .
F16A P3A F14A 94.2(7) . .
F16A P3A F15A 92.0(8) . .
F16A P3A F18A 177.7(9) . .
F17A P3A F14A 96.2(7) . .
F17A P3A F15A 178.2(9) . .
F17A P3A F16A 86.2(7) . .
F17A P3A F18A 92.8(9) . .
F19 P4 F21 83.7(3) . .
F20 P4 F19 176.1(3) . .
F20 P4 F21 96.7(3) . .
F20 P4 F22 87.9(3) . .
F20 P4 F23 91.1(3) . .
F20 P4 F24 96.9(3) . .
F22 P4 F19 88.3(2) . .
F22 P4 F21 88.6(2) . .
F23 P4 F19 88.5(3) . .
F23 P4 F21 172.2(3) . .
F23 P4 F22 90.8(2) . .
F23 P4 F24 89.1(3) . .
F24 P4 F19 86.9(3) . .
F24 P4 F21 90.9(3) . .
F24 P4 F22 175.2(3) . .
N5 C109 C110 177.0(5) . .
C109 C110 H11B 109.5 . .
C109 C110 H11C 109.5 . .
C109 C110 H11D 109.5 . .
H11B C110 H11C 109.5 . .
H11B C110 H11D 109.5 . .
H11C C110 H11D 109.5 . .
N6 C111 C112 178.5(12) . .
C111 C112 H11E 109.5 . .
C111 C112 H11F 109.5 . .
C111 C112 H11G 109.5 . .
H11E C112 H11F 109.5 . .
H11E C112 H11G 109.5 . .
H11F C112 H11G 109.5 . .
N7 C113 C114 170.7(12) . .
C113 C114 H11H 109.5 . .
C113 C114 H11I 109.5 . .
C113 C114 H11J 109.5 . .
H11H C114 H11I 109.5 . .
H11H C114 H11J 109.5 . .
H11I C114 H11J 109.5 . .
N8 C115 C116 179.5(7) . .
C115 C116 H11K 109.5 . .
C115 C116 H11L 109.5 . .
C115 C116 H11M 109.5 . .
H11K C116 H11L 109.5 . .
H11K C116 H11M 109.5 . .
H11L C116 H11M 109.5 . .

loop_
_geom_bond_atom_site_label_1
_geom_bond_atom_site_label_2
_geom_bond_distance
_geom_bond_site_symmetry_2
N1 C1 1.350(6) .
N1 C5 1.341(6) .
N1 C58 1.492(5) .
N2 C20 1.328(7) .
N2 C21 1.350(6) .
N2 C23 1.500(6) .
N3 C30 1.498(5) .
N3 C31 1.335(6) .
N3 C35 1.344(6) .
N4 C48 1.347(6) .
N4 C49 1.331(7) .
N4 C51 1.504(5) .
C1 H1 0.9500 .
C1 C2 1.366(7) .
C2 H2 0.9500 .
C2 C3 1.389(8) .
C3 C4 1.397(7) .
C3 C6 1.550(15) .
C3 C45A 1.431(12) .
C4 H4 0.9500 .
C4 C5 1.367(6) .
C5 H5 0.9500 .
C6 C7 1.478(18) .
C6 C11 1.35(2) .
C7 H7 0.9500 .
C7 C8 1.365(15) .
C7A H7A 0.9500 .
C7A C6A 1.298(17) .
C7A C8A 1.418(15) .
C6A C11A 1.416(18) .
C6A C46 1.526(11) .
C11A H11A 0.9500 .
C11A C10A 1.407(15) .
C10A H10A 0.9500 .
C10A C9A 1.312(18) .
C9A C8A 1.378(15) .
C9A C12A 1.534(16) .
C8A H8A 0.9500 .
C8 H8 0.9500 .
C8 C9 1.381(17) .
C9 C10 1.371(17) .
C9 C12 1.493(17) .
C10 H10 0.9500 .
C10 C11 1.412(17) .
C11 H11 0.9500 .
C12 C13 1.417(15) .
C12 C17 1.394(17) .
C13 H13 0.9500 .
C13 C14 1.377(14) .
C14 H14 0.9500 .
C14 C15 1.406(17) .
C15 C16 1.38(2) .
C15 C18 1.549(15) .
C16 H16 0.9500 .
C16 C17 1.415(15) .
C17 H17 0.9500 .
C12A C13A 1.278(18) .
C12A C17A 1.359(16) .
C13A H13A 0.9500 .
C13A C14A 1.403(16) .
C14A H14A 0.9500 .
C14A C15A 1.390(17) .
C15A C16A 1.30(2) .
C15A C33 1.563(15) .
C16A H16A 0.9500 .
C16A C17A 1.415(16) .
C17A H17A 0.9500 .
C18 C19 1.404(8) .
C18 C22 1.398(7) .
C18 C36A 1.436(12) .
C19 H19 0.9500 .
C19 C20 1.387(7) .
C20 H20 0.9500 .
C21 H21 0.9500 .
C21 C22 1.375(6) .
C22 H22 0.9500 .
C23 H23A 0.9900 .
C23 H23B 0.9900 .
C23 C24 1.518(7) .
C24 C25 1.385(7) .
C24 C29 1.385(7) .
C25 H25 0.9500 .
C25 C26 1.394(7) .
C26 H26 0.9500 .
C26 C27 1.395(6) .
C27 C28 1.385(7) .
C27 C30 1.509(7) .
C28 H28 0.9500 .
C28 C29 1.379(7) .
C29 H29 0.9500 .
C30 H30A 0.9900 .
C30 H30B 0.9900 .
C31 H31 0.9500 .
C31 C32 1.368(6) .
C32 H32 0.9500 .
C32 C33 1.402(7) .
C33 C34 1.365(8) .
C33 C36 1.416(15) .
C34 H34 0.9500 .
C34 C35 1.392(7) .
C35 H35 0.9500 .
C36 H36 0.9500 .
C36 C37 1.25(3) .
C36A H36A 0.9500 .
C36A C37A 1.328(17) .
C37 H37 0.9500 .
C37 C38 1.483(19) .
C37A H37A 0.9500 .
C37A C38A 1.452(15) .
C39A H39A 0.9500 .
C39A C38A 1.396(17) .
C39A C40A 1.420(15) .
C38A C43A 1.367(16) .
C43A H43A 0.9500 .
C43A C42A 1.359(15) .
C42A H42A 0.9500 .
C42A C41A 1.399(18) .
C41A C40A 1.34(2) .
C41A C44A 1.475(17) .
C40A H40A 0.9500 .
C41 C40 1.413(18) .
C41 C42 1.385(19) .
C41 C44 1.413(17) .
C40 H40 0.9500 .
C40 C39 1.330(17) .
C39 H39 0.9500 .
C39 C38 1.37(2) .
C38 C43 1.38(2) .
C43 H43 0.9500 .
C43 C42 1.416(16) .
C42 H42 0.9500 .
C44 H44 0.9500 .
C44 C45 1.352(18) .
C44A H44A 0.9500 .
C44A C45A 1.32(2) .
C45 H45 0.9500 .
C45 C46 1.468(13) .
C45A H45A 0.9500 .
C46 C47 1.413(8) .
C46 C50 1.373(8) .
C47 H47 0.9500 .
C47 C48 1.358(6) .
C48 H48 0.9500 .
C49 H49 0.9500 .
C49 C50 1.398(7) .
C50 H50 0.9500 .
C51 H51A 0.9900 .
C51 H51B 0.9900 .
C51 C52 1.513(7) .
C52 C53 1.386(7) .
C52 C57 1.390(7) .
C53 H53 0.9500 .
C53 C54 1.377(7) .
C54 H54 0.9500 .
C54 C55 1.386(7) .
C55 C56 1.398(6) .
C55 C58 1.508(6) .
C56 H56 0.9500 .
C56 C57 1.384(7) .
C57 H57 0.9500 .
C58 H58A 0.9900 .
C58 H58B 0.9900 .
C59 C60 1.40(2) .
C59 C76 1.42(2) .
C59 C78 1.46(2) .
C59A C60A 1.39(6) .
C59A C76A 1.52(4) .
C59A C78A 1.43(4) .
C60 H60 0.9500 .
C60 C61 1.38(2) .
C60A H60A 0.9500 .
C60A C61A 1.50(6) .
C61 H61 0.9500 .
C61 C62 1.38(2) .
C61A H61A 0.9500 .
C61A C62A 1.35(5) .
C62 H62 0.9500 .
C62 C63 1.51(2) .
C62A H62A 0.9500 .
C62A C63A 1.37(5) .
C63 C64 1.44(2) .
C63 C78 1.43(2) .
C63A C64A 1.32(4) .
C63A C78A 1.41(3) .
C64 H64 0.9500 .
C64 C65 1.37(2) .
C64A H64A 0.9500 .
C64A C65A 1.38(4) .
C65 H65 0.9500 .
C65 C66 1.39(2) .
C65A H65A 0.9500 .
C65A C66A 1.41(3) .
C66 H66 0.9500 .
C66 C67 1.33(2) .
C66A H66A 0.9500 .
C66A C67A 1.38(3) .
C67 C68 1.52(2) .
C67 C78 1.42(2) .
C67A C68A 1.48(3) .
C67A C78A 1.43(4) .
C68 C69 1.336(18) .
C68 C77 1.435(19) .
C68A C69A 1.52(4) .
C68A C77A 1.28(3) .
C69 H69 0.9500 .
C69 C70 1.42(2) .
C69A H69A 0.9500 .
C69A C70A 1.40(3) .
C70 H70 0.9500 .
C70 C71 1.44(2) .
C70A H70A 0.9500 .
C70A C71A 1.40(4) .
C71 H71 0.9500 .
C71 C72 1.387(16) .
C71A H71A 0.9500 .
C71A C72A 1.32(4) .
C72 C73 1.37(2) .
C72 C77 1.40(2) .
C72A C73A 1.392(12) .
C72A C77A 1.395(12) .
C73 H73 0.9500 .
C73 C74 1.405(18) .
C73A H73A 0.9500 .
C73A C74A 1.399(13) .
C74 H74 0.9500 .
C74 C75 1.386(15) .
C74A H74A 0.9500 .
C74A C75A 1.397(13) .
C75 H75 0.9500 .
C75 C76 1.321(15) .
C75A H75A 0.9500 .
C75A C76A 1.392(13) .
C76 C77 1.465(15) .
C76A C77A 1.398(13) .
C79 H79 0.9500 .
C79 C80 1.340(13) .
C79 C87 1.458(11) 2_566
C80 H80 0.9500 .
C80 C81 1.370(12) .
C81 H81 0.9500 .
C81 C82 1.372(10) .
C82 C83 1.491(9) .
C82 C88 1.424(9) 2_566
C83 C84 1.368(10) .
C83 C88 1.417(9) .
C84 H84 0.9500 .
C84 C85 1.433(11) .
C85 H85 0.9500 .
C85 C86 1.338(13) .
C86 H86 0.9500 .
C86 C87 1.382(12) .
C87 C88 1.446(9) .
C89 H89 0.9500 .
C89 C90 1.411(8) .
C89 C106 1.409(8) .
C90 H90 0.9500 .
C90 C91 1.408(8) .
C91 C92 1.401(7) .
C91 C107 1.413(7) .
C92 H92 0.9500 .
C92 C93 1.418(8) .
C93 H93 0.9500 .
C93 C94 1.414(8) .
C94 H94 0.9500 .
C94 C95 1.408(8) .
C95 C96 1.420(8) .
C95 C107 1.411(7) .
C96 C97 1.407(8) .
C96 C108 1.413(8) .
C97 H97 0.9500 .
C97 C98 1.410(8) .
C98 H98 0.9500 .
C98 C99 1.404(8) .
C99 H99 0.9500 .
C99 C100 1.404(8) .
C100 C101 1.410(8) .
C100 C108 1.420(8) .
C101 H101 0.9500 .
C101 C102 1.408(8) .
C102 H102 0.9500 .
C102 C103 1.406(8) .
C103 H103 0.9500 .
C103 C104 1.418(7) .
C104 C105 1.413(8) .
C104 C108 1.410(7) .
C105 C106 1.416(8) .
C105 C107 1.412(7) .
C106 H106 0.9500 .
P1 F1 1.575(5) .
P1 F2 1.628(5) .
P1 F3 1.579(5) .
P1 F4 1.592(5) .
P1 F5 1.603(6) .
P1 F6 1.621(5) .
P1A F1A 1.50(3) .
P1A F2A 1.70(3) .
P1A F3A 1.63(3) .
P1A F4A 1.70(3) .
P1A F5A 1.57(4) .
P1A F6A 1.51(4) .
P2 F7 1.579(3) .
P2 F8 1.580(4) .
P2 F9 1.590(3) .
P2 F10 1.602(4) .
P2 F11 1.597(4) .
P2 F12 1.574(4) .
P3 F13 1.635(14) .
P3 F14 1.467(12) .
P3 F15 1.632(13) .
P3 F16 1.627(10) .
P3 F17 1.570(12) .
P3 F18 1.545(14) .
P3A F13A 1.510(14) .
P3A F14A 1.556(10) .
P3A F15A 1.601(11) .
P3A F16A 1.548(14) .
P3A F17A 1.548(11) .
P3A F18A 1.758(19) .
P4 F19 1.610(4) .
P4 F20 1.547(4) .
P4 F21 1.612(5) .
P4 F22 1.607(4) .
P4 F23 1.568(4) .
P4 F24 1.593(4) .
N5 C109 1.142(6) .
C109 C110 1.440(7) .
C110 H11B 0.9800 .
C110 H11C 0.9800 .
C110 H11D 0.9800 .
N6 C111 1.125(10) .
C111 C112 1.381(12) .
C112 H11E 0.9800 .
C112 H11F 0.9800 .
C112 H11G 0.9800 .
N7 C113 1.160(14) .
C113 C114 1.505(17) .
C114 H11H 0.9800 .
C114 H11I 0.9800 .
C114 H11J 0.9800 .
N8 C115 1.141(7) .
C115 C116 1.459(8) .
C116 H11K 0.9800 .
C116 H11L 0.9800 .
C116 H11M 0.9800 .
